data_7103040
loop_
_publ_author_name
'Zhang, Zhi-Ming'
'Yao, Shuang'
'Li, Yang-Guang'
'Wang, Yong-Hui'
'Qi, Yan-Fei'
'Wang, En-Bo'

_publ_section_title
;
 New trimeric polyoxotungstate aggregates based on [P2W12O48]14-
 building blocks.
;
_journal_issue 14
_journal_name_full 'Chemical communications (Cambridge, England)'
_journal_page_first 1650
_journal_page_last 1652
_journal_paper_doi 10.1039/b718374g
_journal_year 2008
_chemical_formula_sum 'Cu3 H126 K6 Na14 O214 P6 W41'
_chemical_formula_weight 12021.76
_chemical_name_systematic
;
?
;
_space_group_IT_number 2
_symmetry_cell_setting triclinic
_symmetry_space_group_name_Hall '-P 1'
_symmetry_space_group_name_H-M 'P -1'
_atom_sites_solution_hydrogens none
_atom_sites_solution_primary direct
_atom_sites_solution_secondary difmap
_audit_creation_method SHELXL-97
_cell_angle_alpha 76.76(3)
_cell_angle_beta 82.43(3)
_cell_angle_gamma 73.42(3)
_cell_formula_units_Z 2
_cell_length_a 19.186(4)
_cell_length_b 21.040(4)
_cell_length_c 26.248(5)
_cell_measurement_temperature 150(2)
_cell_volume 9860(3)
_computing_structure_refinement 'SHELXL-97 (Sheldrick, 1997)'
_computing_structure_solution 'SHELXS-97 (Sheldrick, 1990)'
_diffrn_ambient_temperature 150(2)
_diffrn_detector_area_resol_mean 0.01
_diffrn_measured_fraction_theta_full 0.922
_diffrn_measured_fraction_theta_max 0.922
_diffrn_measurement_device_type 'Rigaku R-AXIS RAPID IP'
_diffrn_measurement_method Oscillation
_diffrn_radiation_monochromator graphite
_diffrn_radiation_source 'fine-focus sealed tube'
_diffrn_radiation_type MoK\a
_diffrn_radiation_wavelength 0.71073
_diffrn_reflns_av_R_equivalents 0.1137
_diffrn_reflns_av_sigmaI/netI 0.1545
_diffrn_reflns_limit_h_max 22
_diffrn_reflns_limit_h_min -21
_diffrn_reflns_limit_k_max 24
_diffrn_reflns_limit_k_min -25
_diffrn_reflns_limit_l_max 31
_diffrn_reflns_limit_l_min -31
_diffrn_reflns_number 71175
_diffrn_reflns_theta_full 25.00
_diffrn_reflns_theta_max 25.00
_diffrn_reflns_theta_min 3.00
_diffrn_standards_decay_% 0
_diffrn_standards_interval_count 0
_diffrn_standards_interval_time 0
_diffrn_standards_number 0
_exptl_absorpt_coefficient_mu 24.454
_exptl_absorpt_correction_T_max 0.0672
_exptl_absorpt_correction_T_min 0.0581
_exptl_absorpt_correction_type multi-scan
_exptl_absorpt_process_details 'ABSCOR by T.Higashi 8 March, 1995'
_exptl_crystal_colour blue
_exptl_crystal_density_diffrn 4.049
_exptl_crystal_density_method 'not measured'
_exptl_crystal_description block
_exptl_crystal_F_000 10634
_exptl_crystal_size_max 0.27
_exptl_crystal_size_mid 0.25
_exptl_crystal_size_min 0.24
_refine_diff_density_max 7.632
_refine_diff_density_min -4.593
_refine_diff_density_rms 0.548
_refine_ls_extinction_coef 0.000112(8)
_refine_ls_extinction_expression Fc^*^=kFc[1+0.001xFc^2^\l^3^/sin(2\q)]^-1/4^
_refine_ls_extinction_method SHELXL
_refine_ls_goodness_of_fit_ref 1.034
_refine_ls_hydrogen_treatment none
_refine_ls_matrix_type full
_refine_ls_number_parameters 1401
_refine_ls_number_reflns 32034
_refine_ls_number_restraints 33
_refine_ls_restrained_S_all 1.038
_refine_ls_R_factor_all 0.1352
_refine_ls_R_factor_gt 0.0778
_refine_ls_shift/su_max 0.001
_refine_ls_shift/su_mean 0.000
_refine_ls_structure_factor_coef Fsqd
_refine_ls_weighting_details 'calc w=1/[\s^2^(Fo^2^)+(0.0664P)^2^+560.6044P] where P=(Fo^2^+2Fc^2^)/3'
_refine_ls_weighting_scheme calc
_refine_ls_wR_factor_gt 0.1714
_refine_ls_wR_factor_ref 0.1984
_reflns_number_gt 19856
_reflns_number_total 32034
_reflns_threshold_expression >2sigma(I)
_cod_data_source_file b718374g.txt
_cod_data_source_block 1_compound_3
_cod_depositor_comments
;
The following automatic conversions were performed:
'_symmetry_cell_setting' value 'Triclinic' changed to 'triclinic'
according to '/home/saulius/struct/CIF-dictionaries/cif_core.dic'
dictionary named 'cif_core.dic' version 2.4.1 from 2010-06-29.

Automatic conversion script
Id: cif_fix_enum 1527 2010-12-29 10:47:43Z saulius 
;
_cod_original_sg_symbol_H-M P-1
_cod_original_formula_sum 'H126 Cu3 K6 Na14 O214 P6 W41'
_cod_database_code 7103040

loop_
_symmetry_equiv_pos_as_xyz
'x, y, z'
'-x, -y, -z'

loop_
_atom_site_label
_atom_site_type_symbol
_atom_site_fract_x
_atom_site_fract_y
_atom_site_fract_z
_atom_site_U_iso_or_equiv
_atom_site_adp_type
_atom_site_occupancy
_atom_site_symmetry_multiplicity
_atom_site_calc_flag
_atom_site_refinement_flags
_atom_site_disorder_assembly
_atom_site_disorder_group
W1 W 0.82284(7) 0.48955(8) 0.51600(5) 0.0252(3) Uani 1 1 d . . .
W2 W 0.89815(7) 0.49814(8) 0.62181(6) 0.0250(3) Uani 1 1 d . . .
W3 W 0.59566(7) 0.82379(7) 0.49922(5) 0.0235(3) Uani 1 1 d . . .
W4 W 0.82669(7) 0.68802(7) 0.58716(5) 0.0232(3) Uani 1 1 d . . .
W5 W -0.00558(7) 0.69155(7) 0.82850(5) 0.0233(3) Uani 1 1 d . . .
W6 W -0.00057(7) 0.86355(7) 0.75643(5) 0.0237(3) Uani 1 1 d . . .
W7 W 0.28297(7) 0.97153(7) 0.58733(5) 0.0257(3) Uani 1 1 d . . .
W8 W 0.17529(7) 0.99019(7) 0.77114(6) 0.0261(3) Uani 1 1 d . . .
W9 W 0.75210(7) 0.67811(7) 0.48218(5) 0.0232(3) Uani 1 1 d . . .
W10 W 0.06495(7) 0.88379(7) 0.86183(6) 0.0266(3) Uani 1 1 d . . .
W11 W 0.85414(7) 0.34195(7) 0.69734(5) 0.0255(3) Uani 1 1 d . A .
W12 W 0.67396(7) 0.83980(7) 0.59901(6) 0.0251(3) Uani 1 1 d . . .
W13 W 0.06713(7) 0.70956(8) 0.93056(5) 0.0262(3) Uani 1 1 d . . .
W14 W 0.24522(7) 0.20598(7) 0.88871(6) 0.0271(3) Uani 1 1 d . . .
W15 W 0.56267(7) 0.65684(8) 0.50222(5) 0.0259(3) Uani 1 1 d D . .
W16 W 0.10134(8) 0.71320(8) 0.70036(5) 0.0276(3) Uani 1 1 d . . .
W17 W 0.18646(7) 0.38310(8) 0.99433(5) 0.0253(3) Uani 1 1 d . . .
W18 W 0.32590(8) 0.22168(8) 0.98939(6) 0.0318(4) Uani 1 1 d . . .
W19 W 0.10842(7) 0.97104(7) 0.66596(6) 0.0255(3) Uani 1 1 d . . .
W20 W 0.78864(7) 0.32892(7) 0.58989(5) 0.0253(3) Uani 1 1 d . A .
W21 W 0.70614(7) 0.69403(8) 0.71048(6) 0.0272(3) Uani 1 1 d . . .
W22 W 0.63140(8) 0.46829(8) 0.53791(6) 0.0336(4) Uani 1 1 d . A .
W23 W 0.42815(8) 0.12008(8) 0.83012(6) 0.0314(4) Uani 1 1 d . . .
W24 W 0.56398(8) 0.29298(9) 0.91956(6) 0.0356(4) Uani 1 1 d . A .
W25 W 0.34859(8) 0.99371(8) 0.69053(6) 0.0285(3) Uani 1 1 d . . .
W26 W 0.11018(7) 0.37067(7) 0.89206(6) 0.0254(3) Uani 1 1 d . A .
W27 W 0.23950(8) 0.76216(9) 0.90559(6) 0.0332(4) Uani 1 1 d . . .
W28 W 0.35126(7) 0.86676(8) 0.81349(6) 0.0272(3) Uani 1 1 d . . .
W29 W 0.77675(8) 0.50416(8) 0.74435(6) 0.0326(4) Uani 1 1 d . . .
W30 W 0.38088(8) 0.38358(9) 0.97440(6) 0.0343(4) Uani 1 1 d . . .
W31 W 0.41298(8) 0.26257(8) 0.71355(6) 0.0304(4) Uani 1 1 d . A .
W32 W 0.20915(8) 0.82209(8) 0.60892(6) 0.0322(4) Uani 1 1 d . . .
W33 W 0.59184(8) 0.14255(8) 0.74542(6) 0.0330(4) Uani 1 1 d . A .
W34 W 0.22865(7) 0.34588(8) 0.77160(5) 0.0267(3) Uani 1 1 d . A .
W35 W 0.50667(8) 0.13404(9) 0.93195(6) 0.0349(4) Uani 1 1 d . . .
W36 W 0.66902(8) 0.16028(9) 0.84621(6) 0.0368(4) Uani 1 1 d . A .
W37 W 0.11106(7) 0.53916(7) 0.90407(6) 0.0266(3) Uani 1 1 d . . .
W38 W 0.47451(8) 0.89289(8) 0.60369(6) 0.0322(4) Uani 1 1 d . . .
W39A W 0.70903(17) 0.25702(18) 0.71795(14) 0.0293(7) Uani 0.59 1 d P A 1
W39B W 0.7367(2) 0.2294(3) 0.71383(19) 0.0251(10) Uani 0.41 1 d P A 2
W40 W 0.20001(9) 0.53058(9) 0.70580(6) 0.0404(4) Uani 1 1 d . A .
W41 W 0.53377(12) 0.74681(15) 0.79204(10) 0.0513(7) Uani 0.60 1 d P A .
Cu1 Cu 0.53377(12) 0.74681(15) 0.79204(10) 0.0513(7) Uani 0.40 1 d P A .
W42 W 0.37246(17) 0.7008(2) 0.56245(16) 0.0527(10) Uani 0.25 1 d P A .
Cu2 Cu 0.37246(17) 0.7008(2) 0.56245(16) 0.0527(10) Uani 0.75 1 d P A .
W43 W 0.6395(2) 0.4336(2) 0.83381(17) 0.0560(11) Uani 0.15 1 d PU . .
Cu3 Cu 0.6395(2) 0.4336(2) 0.83381(17) 0.0560(11) Uani 0.85 1 d PU . .
Cu4 Cu 0.4993(6) 0.3831(6) 0.6244(4) 0.050(3) Uani 0.50 1 d PU . .
Cu5 Cu 0.3540(11) 0.5753(12) 0.9333(8) 0.058(6) Uani 0.25 1 d PDU . .
Cu6 Cu 0.3319(11) 0.5328(10) 0.5981(9) 0.046(5) Uani 0.25 1 d P . .
P1 P 0.2936(4) 0.3513(5) 0.8831(3) 0.0198(18) Uani 1 1 d . A .
P2 P 0.4966(4) 0.2563(5) 0.8208(3) 0.0222(19) Uani 1 1 d . A .
P3 P 0.7266(4) 0.4765(4) 0.6345(3) 0.0220(19) Uani 1 1 d . A .
P4 P 0.6480(4) 0.6850(5) 0.5979(3) 0.022(2) Uani 1 1 d . A .
P5 P 0.2708(4) 0.8638(4) 0.7072(3) 0.0179(18) Uani 1 1 d . . .
P6 P 0.1504(4) 0.7460(4) 0.8089(3) 0.0219(19) Uani 1 1 d . . .
O1 O 0.1965(10) 0.9098(11) 0.7247(8) 0.021(5) Uiso 1 1 d . . .
O2 O 0.3764(10) 0.9307(11) 0.7516(7) 0.016(4) Uiso 1 1 d . . .
O3 O 0.0368(10) 0.8053(11) 0.9019(8) 0.021(5) Uiso 1 1 d . . .
O4 O 0.8259(11) 0.7020(12) 0.5122(8) 0.024(5) Uiso 1 1 d . . .
O5 O 0.7327(10) 0.5978(11) 0.7357(7) 0.017(4) Uiso 1 1 d . . .
O6 O 0.0454(11) 0.9291(12) 0.7186(8) 0.025(5) Uiso 1 1 d . . .
O7 O 0.7588(10) 0.7797(11) 0.5816(8) 0.019(4) Uiso 1 1 d . . .
O8 O 0.2353(12) 0.2924(13) 1.0006(9) 0.031(5) Uiso 1 1 d . . .
O9 O 0.7225(11) 0.6649(12) 0.5710(8) 0.022(5) Uiso 1 1 d . . .
O10 O 0.7812(10) 0.6921(11) 0.4163(8) 0.019(4) Uiso 1 1 d . . .
O11 O 0.6913(11) 0.7672(12) 0.4819(8) 0.024(5) Uiso 1 1 d . . .
O12 O 0.1927(11) 0.5400(12) 0.8675(9) 0.029(5) Uiso 1 1 d . . .
O13 O 0.4381(11) 0.9502(12) 0.6521(8) 0.024(5) Uiso 1 1 d . . .
O14 O 0.5239(19) 0.669(2) 0.8337(14) 0.082(10) Uiso 1 1 d . . .
O15 O 0.1587(12) 0.7187(13) 0.9332(9) 0.031(5) Uiso 1 1 d . . .
O16 O 0.6679(11) 0.6516(12) 0.4810(8) 0.024(5) Uiso 1 1 d . . .
O17 O 0.0462(11) 0.7073(12) 0.6574(9) 0.029(5) Uiso 1 1 d . . .
O18 O 0.7859(11) 0.6777(12) 0.6572(8) 0.023(5) Uiso 1 1 d . . .
O19 O 0.0436(11) 0.5984(12) 0.8558(8) 0.024(5) Uiso 1 1 d . . .
O20 O 0.1672(13) 0.8290(14) 0.5541(10) 0.043(6) Uiso 1 1 d . . .
O21 O 0.6155(12) 0.2746(13) 0.9722(9) 0.034(6) Uiso 1 1 d . . .
O22 O 0.3756(12) 0.2839(13) 0.9905(9) 0.033(6) Uiso 1 1 d . . .
O23 O 0.3051(12) 0.6789(13) 0.9136(9) 0.035(6) Uiso 1 1 d . . .
O24 O 0.5987(12) 0.3664(13) 0.8821(9) 0.036(6) Uiso 1 1 d . . .
O25 O 0.1537(12) 0.3822(13) 1.0578(9) 0.031(5) Uiso 1 1 d . . .
O26 O 0.3133(11) 1.0282(13) 0.6214(9) 0.030(5) Uiso 1 1 d . . .
O27 O 0.8652(13) 0.4712(14) 0.4567(10) 0.040(6) Uiso 1 1 d . . .
O28 O 0.5935(11) 0.6563(12) 0.5800(8) 0.023(5) Uiso 1 1 d . . .
O29 O 0.3794(14) 0.4722(15) 0.9459(10) 0.047(7) Uiso 1 1 d . . .
O30 O 0.6981(13) 0.4826(15) 0.7872(10) 0.044(6) Uiso 1 1 d . . .
O31 O 0.4577(12) 0.8166(13) 0.6388(9) 0.036(6) Uiso 1 1 d . . .
O32 O 0.3258(13) 0.1751(14) 1.0536(9) 0.038(6) Uiso 1 1 d . . .
O33 O 0.4063(14) 0.3769(15) 1.0371(10) 0.047(7) Uiso 1 1 d . . .
O34 O 0.5246(11) 0.2135(12) 0.9444(8) 0.027(5) Uiso 1 1 d . . .
O35 O 0.2491(14) 0.7847(15) 0.9626(10) 0.049(7) Uiso 1 1 d . . .
O36 O 0.8464(11) 0.5182(12) 0.6865(9) 0.029(5) Uiso 1 1 d . . .
O37 O 0.5392(16) 0.0723(17) 0.9857(12) 0.061(8) Uiso 1 1 d . . .
O38 O 0.9859(11) 0.4952(12) 0.6307(9) 0.029(5) Uiso 1 1 d . . .
O39 O 0.5408(12) 0.6649(13) 0.4362(5) 0.039(6) Uiso 1 1 d D . .
O40 O 0.8721(11) 0.5964(12) 0.5943(8) 0.028(5) Uiso 1 1 d . . .
O41 O 0.7566(10) 0.7129(11) 0.7525(8) 0.020(5) Uiso 1 1 d . . .
O42 O 0.8997(11) 0.4073(12) 0.6502(8) 0.026(5) Uiso 1 1 d . . .
O43 O 0.4390(11) 0.8018(12) 0.8074(8) 0.025(5) Uiso 1 1 d . . .
O44 O 0.1084(11) 0.9479(12) 0.8120(8) 0.024(5) Uiso 1 1 d . . .
O45 O 0.4615(10) 0.2020(11) 0.8572(8) 0.019(4) Uiso 1 1 d . . .
O46 O 0.3391(10) 0.1517(11) 0.8690(8) 0.019(4) Uiso 1 1 d . . .
O47 O 0.2200(11) 0.7392(11) 0.8335(8) 0.022(5) Uiso 1 1 d . . .
O48 O 0.1043(10) 0.8204(11) 0.7997(7) 0.015(4) Uiso 1 1 d . . .
O49 O 0.1619(12) 0.2786(13) 0.9038(9) 0.032(5) Uiso 1 1 d . . .
O50 O 0.8075(11) 0.5844(12) 0.4976(8) 0.025(5) Uiso 1 1 d . . .
O51 O 0.3115(9) 0.2731(10) 0.9049(7) 0.013(4) Uiso 1 1 d . . .
O52 O 0.5229(11) 0.1074(12) 0.7927(8) 0.025(5) Uiso 1 1 d . . .
O53 O 0.2172(10) 0.3836(11) 0.9088(8) 0.020(5) Uiso 1 1 d . . .
O54 O 0.2784(11) 0.4009(12) 0.9941(8) 0.025(5) Uiso 1 1 d . . .
O55 O 0.2590(11) 0.8908(12) 0.5827(8) 0.027(5) Uiso 1 1 d . . .
O56 O 0.5721(12) 0.2179(13) 0.7991(9) 0.033(6) Uiso 1 1 d . . .
O57 O -0.0889(11) 0.6799(12) 0.8224(8) 0.028(5) Uiso 1 1 d . . .
O58 O 0.2605(10) 0.8135(11) 0.6791(7) 0.017(4) Uiso 1 1 d . . .
O59 O 0.6582(12) 0.4919(13) 0.6070(9) 0.031(5) Uiso 1 1 d . . .
O60 O 0.6544(13) 0.1971(14) 0.7082(10) 0.040(6) Uiso 1 1 d . . .
O61 O 0.1945(12) 0.1512(13) 0.8855(9) 0.036(6) Uiso 1 1 d . . .
O62 O 0.1594(11) 0.8435(12) 0.8855(8) 0.025(5) Uiso 1 1 d . . .
O63 O 0.8343(11) 0.3936(12) 0.5501(8) 0.027(5) Uiso 1 1 d . . .
O64 O 0.7589(10) 0.3979(11) 0.6482(8) 0.020(5) Uiso 1 1 d . . .
O65 O 0.5982(13) 0.1195(14) 0.8904(9) 0.038(6) Uiso 1 1 d . . .
O66 O 0.6482(10) 0.8715(11) 0.5286(8) 0.020(5) Uiso 1 1 d . . .
O67 O 0.7334(12) 0.2776(13) 0.6441(9) 0.032(5) Uiso 1 1 d . . .
O68 O 0.9310(11) 0.2940(12) 0.7272(8) 0.025(5) Uiso 1 1 d . . .
O70 O 0.1440(13) 0.5285(14) 0.6623(10) 0.041(6) Uiso 1 1 d . . .
O71 O 0.8664(11) 0.2991(12) 0.6377(8) 0.026(5) Uiso 1 1 d . . .
O72 O 0.1063(11) 0.3675(12) 0.9665(8) 0.025(5) Uiso 1 1 d . . .
O73 O 0.7164(12) 0.2128(13) 0.7889(9) 0.033(6) Uiso 1 1 d . . .
O74 O 0.1020(12) 0.6132(13) 0.9377(9) 0.036(6) Uiso 1 1 d . . .
O75 O 0.1638(11) 0.7554(12) 0.6519(9) 0.029(5) Uiso 1 1 d . . .
O76 O 0.5048(11) 0.3056(12) 0.8503(8) 0.023(5) Uiso 1 1 d . . .
O77 O 0.3184(10) 0.3163(11) 0.7351(7) 0.018(4) Uiso 1 1 d . . .
O78 O 0.4092(12) 0.1660(13) 0.9609(9) 0.032(5) Uiso 1 1 d . . .
O79 O 0.1876(11) 0.9972(12) 0.6237(8) 0.023(5) Uiso 1 1 d . . .
O80 O 0.2547(11) 1.0173(12) 0.7208(8) 0.025(5) Uiso 1 1 d . . .
O81 O 0.4793(12) 0.3449(13) 0.9466(9) 0.031(5) Uiso 1 1 d . . .
O82 O 0.9090(11) 0.4873(12) 0.5525(8) 0.026(5) Uiso 1 1 d . . .
O83 O 0.0436(11) 0.8064(12) 0.7118(8) 0.025(5) Uiso 1 1 d . . .
O84 O -0.0253(11) 0.7843(12) 0.8036(8) 0.026(5) Uiso 1 1 d . . .
O85 O 0.1048(11) 0.7031(12) 0.8466(8) 0.023(5) Uiso 1 1 d . . .
O86 O 0.1656(12) 0.6279(13) 0.7031(9) 0.034(6) Uiso 1 1 d . . .
O87 O 0.6774(11) 0.7805(12) 0.6682(8) 0.027(5) Uiso 1 1 d . . .
O88 O 0.5111(11) 0.8673(12) 0.5352(8) 0.026(5) Uiso 1 1 d . . .
O89 O 0.7438(13) 0.1109(14) 0.8766(10) 0.044(6) Uiso 1 1 d . . .
O90 O 0.3796(11) 1.0595(12) 0.6955(9) 0.029(5) Uiso 1 1 d . . .
O91 O 0.5707(11) 0.8818(12) 0.6182(8) 0.025(5) Uiso 1 1 d . . .
O92 O 0.6145(13) 0.0839(14) 0.7074(9) 0.039(6) Uiso 1 1 d . . .
O93 O 0.0873(11) 0.4645(12) 0.8853(9) 0.030(5) Uiso 1 1 d . . .
O95 O 0.8181(12) 0.2690(13) 0.5497(9) 0.035(6) Uiso 1 1 d . . .
O96 O 0.0401(13) 1.0244(14) 0.6284(10) 0.044(6) Uiso 1 1 d . . .
O97 O 0.1569(11) 1.0603(12) 0.7998(8) 0.025(5) Uiso 1 1 d . . .
O98 O 0.2237(12) 0.4358(13) 0.7381(9) 0.034(6) Uiso 1 1 d . . .
O99 O 0.3503(10) 0.3808(11) 0.8984(7) 0.017(4) Uiso 1 1 d . . .
O100 O 0.5809(12) 0.8772(14) 0.4387(9) 0.037(6) Uiso 1 1 d . . .
O101 O 0.5832(11) 0.5633(12) 0.5220(8) 0.025(5) Uiso 1 1 d . . .
O102 O 0.6427(12) 0.2312(13) 0.8817(9) 0.031(5) Uiso 1 1 d . . .
O103 O 0.0439(10) 0.6799(11) 0.7619(8) 0.021(5) Uiso 1 1 d . . .
O104 O 0.1446(12) 0.4805(13) 0.9661(9) 0.031(5) Uiso 1 1 d . . .
O105 O 0.7830(10) 0.5066(11) 0.5984(8) 0.020(5) Uiso 1 1 d . . .
O106 O 0.9026(12) 0.7165(13) 0.5895(9) 0.034(6) Uiso 1 1 d . . .
O107 O 0.5135(12) 0.2045(13) 0.7119(9) 0.031(5) Uiso 1 1 d . . .
O108 O -0.0147(11) 0.9046(12) 0.8162(8) 0.024(5) Uiso 1 1 d . . .
O109 O 0.7894(12) 0.2883(13) 0.7307(9) 0.033(6) Uiso 1 1 d . . .
O110 O 0.2619(12) 0.1797(13) 0.9598(9) 0.032(5) Uiso 1 1 d . . .
O111 O 0.3849(13) 0.2337(14) 0.6665(10) 0.040(6) Uiso 1 1 d . . .
O112 O 0.6172(12) 0.7056(13) 0.7505(9) 0.031(5) Uiso 1 1 d . . .
O113 O 0.2782(13) 0.5332(14) 0.6666(10) 0.043(6) Uiso 1 1 d . . .
O114 O 0.4391(13) 0.3378(14) 0.6727(10) 0.039(6) Uiso 1 1 d . . .
O115 O 0.4497(11) 0.2923(12) 0.7753(8) 0.028(5) Uiso 1 1 d . . .
O116 O 0.2932(11) 0.3669(12) 0.8243(8) 0.028(5) Uiso 1 1 d . . .
O117 O 0.5538(12) 0.4436(13) 0.5755(9) 0.032(5) Uiso 1 1 d . . .
O118 O 0.2632(13) 1.0220(14) 0.5261(10) 0.040(6) Uiso 1 1 d . . .
O119 O 0.7280(11) 0.4964(12) 0.5098(8) 0.028(5) Uiso 1 1 d . . .
O120 O 0.1737(10) 0.3304(11) 0.7311(8) 0.020(5) Uiso 1 1 d . . .
O121 O 0.1350(12) 0.8943(13) 0.6372(9) 0.032(5) Uiso 1 1 d . . .
O122 O 0.0241(12) 0.3632(13) 0.8901(9) 0.033(6) Uiso 1 1 d . . .
O123 O 0.8177(12) 0.4062(13) 0.7375(9) 0.036(6) Uiso 1 1 d . . .
O124 O 0.4097(11) 0.0507(12) 0.8166(9) 0.029(5) Uiso 1 1 d . . .
O125 O 0.3832(11) 0.9284(12) 0.5707(8) 0.026(5) Uiso 1 1 d . . .
O126 O 0.0307(11) 0.7127(12) 0.9931(9) 0.030(5) Uiso 1 1 d . . .
O127 O 0.3145(11) 0.8294(12) 0.7559(9) 0.029(5) Uiso 1 1 d . . .
O128 O 0.0250(11) 0.9364(12) 0.9039(8) 0.028(5) Uiso 1 1 d . . .
O129 O -0.0194(11) 0.7041(12) 0.8999(9) 0.029(5) Uiso 1 1 d . . .
O130 O 0.5560(11) 0.7531(12) 0.4948(8) 0.029(5) Uiso 1 1 d . . .
O131 O 0.1485(12) 0.3779(13) 0.8207(9) 0.035(6) Uiso 1 1 d . . .
O132 O 0.8328(12) 0.4955(13) 0.7924(9) 0.033(6) Uiso 1 1 d . . .
O133 O 0.6226(13) 0.4530(14) 0.4773(10) 0.042(6) Uiso 1 1 d . . .
O134 O 0.4765(12) 0.0753(13) 0.8972(9) 0.032(5) Uiso 1 1 d . . .
O135 O 0.7098(11) 0.5058(12) 0.6837(8) 0.023(5) Uiso 1 1 d . . .
O136 O 0.2528(11) 0.9313(12) 0.8087(8) 0.023(5) Uiso 1 1 d . . .
O137 O 0.3131(10) 0.9122(11) 0.6691(8) 0.020(5) Uiso 1 1 d . . .
O138 O 0.3961(11) 0.1865(12) 0.7737(8) 0.025(5) Uiso 1 1 d . . .
O139 O 0.7087(12) 0.9038(14) 0.6082(9) 0.037(6) Uiso 1 1 d . . .
O140 O 0.2429(11) 0.2604(12) 0.8192(8) 0.026(5) Uiso 1 1 d . . .
O141 O 0.1677(11) 0.7214(12) 0.7585(8) 0.025(5) Uiso 1 1 d . . .
O142 O 0.5770(16) 0.7747(18) 0.8343(12) 0.065(8) Uiso 1 1 d . . .
O143 O 0.6989(11) 0.3812(12) 0.5623(8) 0.027(5) Uiso 1 1 d . . .
O144 O 0.6619(14) 0.1059(15) 0.7969(10) 0.046(7) Uiso 1 1 d . . .
O145 O 0.1120(12) 1.0270(13) 0.7136(9) 0.034(6) Uiso 1 1 d . . .
O146 O 0.6220(10) 0.7616(11) 0.5800(8) 0.020(5) Uiso 1 1 d . . .
O147 O 0.2978(13) 0.7534(15) 0.5970(10) 0.045(7) Uiso 1 1 d . . .
O148 O 0.3254(13) 0.7043(14) 0.5068(10) 0.039(6) Uiso 1 1 d . . .
O149 O 0.6498(11) 0.6681(12) 0.6556(8) 0.028(5) Uiso 1 1 d . . .
O150 O 0.4711(12) 0.6705(13) 0.5349(9) 0.032(5) Uiso 1 1 d . . .
O151 O 0.3050(11) 0.8070(12) 0.8616(8) 0.025(5) Uiso 1 1 d . . .
O152 O -0.0855(12) 0.8995(13) 0.7331(9) 0.033(6) Uiso 1 1 d . . .
O153 O 0.3751(13) 0.9035(14) 0.8569(10) 0.040(6) Uiso 1 1 d . . .
O154 O 0.6401(15) 0.3223(17) 0.7256(12) 0.060(8) Uiso 0.59 1 d P . .
O3AW O 0.6401(15) 0.3223(17) 0.7256(12) 0.060(8) Uiso 0.41 1 d P . .
O155 O 0.8053(13) 0.1606(14) 0.7088(10) 0.043(6) Uiso 0.41 1 d P . .
O3BW O 0.8053(13) 0.1606(14) 0.7088(10) 0.043(6) Uiso 0.59 1 d P . .
O1W O -0.0017(13) 0.5413(14) 0.9531(10) 0.041(6) Uiso 1 1 d . . .
O2W O 0.4922(12) 0.9945(13) 0.5550(9) 0.036(6) Uiso 1 1 d . . .
O4W O 0.2657(13) 0.5335(14) 0.7704(10) 0.042(6) Uiso 1 1 d . . .
O5W O 0.1163(12) 0.5345(13) 0.7713(9) 0.034(6) Uiso 1 1 d . . .
O6W O 0.4769(15) 0.7246(17) 0.7343(12) 0.060(8) Uiso 1 1 d . . .
O7W O 0.5397(12) 0.8391(13) 0.7307(9) 0.037(6) Uiso 1 1 d . . .
O8W O 0.3903(17) 0.8101(18) 0.5257(13) 0.071(9) Uiso 1 1 d . . .
O9W O 0.4351(18) 0.700(2) 0.6306(14) 0.079(10) Uiso 1 1 d . . .
O10W O 0.686(2) 0.434(2) 0.8925(15) 0.095 Uiso 1 1 d . . .
O11W O 0.7212(19) 0.344(2) 0.8216(14) 0.083(10) Uiso 1 1 d . . .
O12W O 0.587(2) 0.427(2) 0.7769(16) 0.100 Uiso 1 1 d . . .
O13W O 0.581(2) 0.305(2) 0.6206(16) 0.100 Uiso 1 1 d . . .
O14W O 0.414(2) 0.463(2) 0.6143(16) 0.100 Uiso 1 1 d . . .
O15W O 0.324(2) 0.570(2) 0.8648(11) 0.100 Uiso 1 1 d D . .
O16W O 0.2550(14) 0.570(2) 0.9670(15) 0.100 Uiso 1 1 d D . .
O17W O 0.355(2) 0.624(3) 0.6003(19) 0.127(16) Uiso 1 1 d . . .
K1 K 0.1369(4) 0.4147(4) 0.6288(3) 0.038(2) Uani 1 1 d . . .
K2 K 0.2962(4) 0.1760(4) 0.6304(3) 0.038(2) Uani 1 1 d . . .
K3 K 0.0308(4) 0.6130(4) 0.6032(3) 0.037(2) Uani 1 1 d . . .
K4 K 0.2767(5) 0.0321(5) 0.8604(4) 0.056(3) Uani 1 1 d . . .
K5 K -0.1936(6) 0.6125(7) 0.8422(4) 0.070(3) Uani 1 1 d . . .
K6 K 0.8188(7) 0.8059(7) 0.7774(6) 0.089(4) Uani 1 1 d . . .
Na1 Na 0.3842(16) 0.4295(17) 0.7427(12) 0.061(8) Uiso 0.58 1 d P A .
Na2 Na 0.5739(12) 0.5860(13) 0.7273(9) 0.085(6) Uiso 1 1 d . A .
Na3 Na 0.3039(7) 0.6655(7) 0.7033(6) 0.042(4) Uani 1 1 d . A .
Na4 Na 0.6260(11) 0.1532(12) 1.0365(6) 0.078(6) Uani 1 1 d . . .
Na5 Na 0.5790(12) -0.0489(13) 0.9375(9) 0.090(7) Uiso 1 1 d . . .
Na7 Na -0.0798(11) 0.3476(12) 0.8259(9) 0.085(6) Uiso 1 1 d . . .
Na8 Na -0.1223(15) 0.7826(17) 0.9757(11) 0.124(9) Uiso 1 1 d . . .
Na9 Na 0.5512(12) 0.3324(13) 1.0625(9) 0.093(7) Uiso 1 1 d . . .
Na10 Na 0.5085(15) 0.0865(16) 0.6466(11) 0.098(8) Uiso 0.84 1 d P . .
Na11 Na -0.0823(18) 0.4368(19) 0.9517(13) 0.083(9) Uiso 0.64 1 d P . .
Na12 Na -0.0662(18) 0.612(2) 0.7081(14) 0.087(10) Uiso 0.63 1 d P . .
Na13 Na 0.1107(16) 0.2178(17) 0.7305(12) 0.093(9) Uiso 0.76 1 d P . .
Na15 Na 0.814(2) 0.846(2) 0.4667(16) 0.114(13) Uiso 0.66 1 d P . .
Na16 Na 0.894(3) 0.046(3) 0.673(2) 0.094(17) Uiso 0.41 1 d P . .
Na17 Na 0.838(2) 0.933(2) 0.6343(16) 0.073(11) Uiso 0.47 1 d P . .
Na18 Na 0.520(2) 0.967(3) 0.7512(18) 0.099(13) Uiso 0.54 1 d P . .
Na19 Na 0.975(3) 0.190(3) 0.622(2) 0.080(16) Uiso 0.36 1 d P . .
Na20 Na 1.012(3) 0.794(3) 0.545(2) 0.143(19) Uiso 0.58 1 d P . .
Na21 Na 0.073(3) 0.065(3) 0.903(2) 0.134(19) Uiso 0.53 1 d P . .
OW1 O 0.3608(13) 0.6859(14) 0.7968(10) 0.040(6) Uiso 1 1 d . . .
OW2 O 0.2449(14) 0.5802(15) 0.5702(11) 0.050(7) Uiso 1 1 d . . .
OW3 O -0.0706(17) 0.5182(19) 0.8665(13) 0.073(9) Uiso 1 1 d . . .
OW4 O 0.2910(13) 0.4141(14) 0.6103(10) 0.044(6) Uiso 1 1 d . . .
OW5 O 0.2632(17) 0.1543(19) 0.7502(13) 0.074(9) Uiso 1 1 d . . .
OW6 O 0.512(2) 0.779(3) 0.9326(17) 0.116(14) Uiso 1 1 d . . .
OW7 O 0.346(2) 0.012(2) 0.9467(16) 0.109(13) Uiso 1 1 d . . .
OW8 O 0.059(2) 0.319(2) 0.6438(15) 0.095(12) Uiso 1 1 d . . .
OW9 O 0.1921(16) -0.0463(18) 0.9253(12) 0.067(9) Uiso 1 1 d . . .
OW10 O 0.1673(19) 0.142(2) 0.6417(14) 0.085(11) Uiso 1 1 d . . .
OW11 O 0.892(2) 0.751(3) 0.6970(17) 0.115(14) Uiso 1 1 d . . .
OW12 O 0.499(5) 0.927(5) 0.901(4) 0.16(3) Uiso 0.63 1 d P . .
OW13 O 1.019(4) 0.402(4) 0.498(3) 0.10(2) Uiso 0.61 1 d P . .
OW14 O 0.466(2) 0.810(2) 0.4016(16) 0.099(12) Uiso 1 1 d . . .
OW15 O 0.325(3) 0.415(3) 1.1264(19) 0.088(14) Uiso 0.77 1 d P . .
OW16 O -0.179(3) 0.772(3) 0.894(2) 0.085(17) Uiso 0.61 1 d P . .
OW17 O 0.140(2) 0.689(2) 0.5559(17) 0.078(13) Uiso 0.79 1 d P . .
OW18 O 0.518(4) 0.546(4) 0.640(3) 0.11(2) Uiso 0.60 1 d P . .
OW19 O 0.231(3) 0.757(3) 1.072(2) 0.102(19) Uiso 0.67 1 d P . .
OW20 O 0.788(3) 0.025(4) 0.755(3) 0.091(19) Uiso 0.59 1 d P . .
OW21 O 0.996(2) 0.888(3) 0.5995(18) 0.101(15) Uiso 0.85 1 d P . .
OW22 O 0.623(3) 0.041(3) 0.557(2) 0.091(17) Uiso 0.66 1 d P . .
OW23 O 0.005(3) 0.496(3) 0.770(2) 0.102(16) Uiso 0.79 1 d P . .
OW24 O 0.262(4) 0.050(5) 1.040(3) 0.14(3) Uiso 0.60 1 d P . .
OW25 O 0.728(3) 0.744(3) 0.865(2) 0.118(17) Uiso 0.88 1 d P . .
OW26 O 0.017(3) 0.381(3) 0.750(2) 0.12(2) Uiso 0.76 1 d P . .
OW27 O 0.851(4) 0.234(5) 0.843(3) 0.12(3) Uiso 0.57 1 d P . .
OW28 O -0.038(3) 0.790(3) 1.068(2) 0.116(16) Uiso 0.87 1 d P . .

loop_
_atom_site_aniso_label
_atom_site_aniso_U_11
_atom_site_aniso_U_22
_atom_site_aniso_U_33
_atom_site_aniso_U_23
_atom_site_aniso_U_13
_atom_site_aniso_U_12
W1 0.0257(7) 0.0209(9) 0.0256(7) -0.0034(6) 0.0041(6) -0.0042(6)
W2 0.0214(6) 0.0190(9) 0.0331(8) -0.0018(7) -0.0025(6) -0.0055(6)
W3 0.0261(7) 0.0124(8) 0.0275(7) -0.0002(6) 0.0016(6) -0.0025(6)
W4 0.0204(6) 0.0177(8) 0.0312(7) -0.0063(7) 0.0030(6) -0.0058(6)
W5 0.0234(7) 0.0162(8) 0.0291(7) -0.0011(6) 0.0010(6) -0.0073(6)
W6 0.0206(6) 0.0151(8) 0.0321(8) -0.0006(6) -0.0021(6) -0.0026(6)
W7 0.0272(7) 0.0173(8) 0.0297(7) -0.0001(6) 0.0030(6) -0.0072(6)
W8 0.0300(7) 0.0107(8) 0.0342(8) -0.0073(7) 0.0016(6) 0.0003(6)
W9 0.0229(7) 0.0198(8) 0.0229(7) -0.0031(6) 0.0047(6) -0.0032(6)
W10 0.0297(7) 0.0155(8) 0.0312(8) -0.0081(7) 0.0030(6) -0.0002(6)
W11 0.0262(7) 0.0178(9) 0.0298(7) -0.0007(6) -0.0043(6) -0.0041(6)
W12 0.0257(7) 0.0143(8) 0.0350(8) -0.0072(7) 0.0019(6) -0.0048(6)
W13 0.0316(7) 0.0212(9) 0.0257(7) -0.0039(7) 0.0053(6) -0.0105(7)
W14 0.0289(7) 0.0126(8) 0.0368(8) 0.0016(7) 0.0010(7) -0.0077(6)
W15 0.0297(7) 0.0196(9) 0.0279(7) -0.0050(7) -0.0014(6) -0.0057(6)
W16 0.0356(8) 0.0197(9) 0.0290(7) -0.0065(7) 0.0033(7) -0.0111(7)
W17 0.0246(7) 0.0211(9) 0.0239(7) -0.0016(6) 0.0026(6) -0.0004(6)
W18 0.0358(8) 0.0229(9) 0.0244(7) 0.0048(7) -0.0001(7) 0.0031(7)
W19 0.0224(7) 0.0163(8) 0.0325(8) 0.0011(7) 0.0000(6) -0.0023(6)
W20 0.0298(7) 0.0146(8) 0.0285(7) -0.0041(6) -0.0014(6) -0.0018(6)
W21 0.0255(7) 0.0253(9) 0.0311(8) -0.0102(7) -0.0019(6) -0.0038(6)
W22 0.0309(7) 0.0204(9) 0.0501(9) -0.0116(8) -0.0139(7) 0.0008(7)
W23 0.0359(8) 0.0160(9) 0.0390(8) -0.0011(7) 0.0051(7) -0.0087(7)
W24 0.0282(7) 0.0492(12) 0.0289(8) -0.0116(8) -0.0034(7) -0.0062(8)
W25 0.0355(8) 0.0195(9) 0.0328(8) -0.0063(7) 0.0057(7) -0.0140(7)
W26 0.0208(6) 0.0185(9) 0.0351(8) -0.0044(7) -0.0007(6) -0.0036(6)
W27 0.0284(7) 0.0423(11) 0.0292(8) -0.0070(8) 0.0001(7) -0.0108(7)
W28 0.0280(7) 0.0202(9) 0.0323(8) -0.0062(7) 0.0000(6) -0.0047(6)
W29 0.0423(8) 0.0232(9) 0.0286(8) -0.0055(7) -0.0055(7) -0.0015(7)
W30 0.0273(7) 0.0495(12) 0.0282(8) -0.0134(8) -0.0015(7) -0.0092(7)
W31 0.0373(8) 0.0273(10) 0.0291(8) -0.0081(7) -0.0016(7) -0.0110(7)
W32 0.0424(8) 0.0266(10) 0.0305(8) -0.0057(7) 0.0019(7) -0.0157(7)
W33 0.0323(8) 0.0251(10) 0.0418(9) -0.0129(8) 0.0092(7) -0.0086(7)
W34 0.0326(7) 0.0209(9) 0.0277(7) -0.0013(7) -0.0065(6) -0.0096(7)
W35 0.0354(8) 0.0267(10) 0.0270(8) 0.0068(7) 0.0016(7) 0.0047(7)
W36 0.0265(7) 0.0417(11) 0.0290(8) -0.0025(8) 0.0004(7) 0.0069(7)
W37 0.0261(7) 0.0136(8) 0.0339(8) 0.0009(7) 0.0037(6) -0.0024(6)
W38 0.0274(7) 0.0261(10) 0.0375(8) -0.0053(7) 0.0067(7) -0.0031(7)
W39A 0.0221(17) 0.019(2) 0.0394(17) -0.0017(16) 0.0038(15) 0.0010(14)
W39B 0.020(2) 0.020(3) 0.033(2) -0.007(2) 0.005(2) -0.003(2)
W40 0.0558(10) 0.0224(10) 0.0410(9) -0.0047(8) -0.0069(8) -0.0070(8)
W41 0.0334(12) 0.0577(19) 0.0517(15) -0.0135(14) 0.0067(11) 0.0030(12)
Cu1 0.0334(12) 0.0577(19) 0.0517(15) -0.0135(14) 0.0067(11) 0.0030(12)
W42 0.0318(17) 0.046(3) 0.077(3) -0.031(2) 0.0236(18) -0.0039(17)
Cu2 0.0318(17) 0.046(3) 0.077(3) -0.031(2) 0.0236(18) -0.0039(17)
W43 0.0599(19) 0.048(2) 0.062(2) -0.0041(16) 0.0318(16) -0.0395(17)
Cu3 0.0599(19) 0.048(2) 0.062(2) -0.0041(16) 0.0318(16) -0.0395(17)
Cu4 0.059(5) 0.048(6) 0.046(5) -0.005(5) -0.001(5) -0.024(5)
Cu5 0.053(9) 0.043(10) 0.072(10) 0.004(8) -0.011(8) -0.015(7)
Cu6 0.051(12) 0.013(11) 0.066(14) -0.002(10) -0.012(11) 0.003(9)
P1 0.026(4) 0.017(5) 0.014(4) 0.000(4) -0.002(4) -0.006(4)
P2 0.023(4) 0.018(5) 0.023(4) -0.003(4) 0.004(4) -0.004(4)
P3 0.018(4) 0.011(5) 0.032(5) -0.003(4) 0.009(4) -0.001(4)
P4 0.024(4) 0.018(5) 0.025(4) -0.004(4) 0.009(4) -0.011(4)
P5 0.013(4) 0.011(5) 0.025(4) 0.000(4) 0.006(3) 0.000(3)
P6 0.026(4) 0.012(5) 0.028(5) -0.007(4) -0.002(4) -0.003(4)
K1 0.044(5) 0.015(5) 0.048(5) -0.002(4) -0.002(4) -0.002(4)
K2 0.044(5) 0.026(5) 0.040(5) 0.002(4) -0.003(4) -0.013(4)
K3 0.027(4) 0.026(5) 0.056(5) -0.016(4) -0.006(4) 0.004(4)
K4 0.054(5) 0.038(6) 0.088(7) -0.031(6) 0.016(5) -0.025(5)
K5 0.064(7) 0.085(10) 0.064(7) -0.010(7) -0.008(6) -0.029(7)
K6 0.090(9) 0.051(9) 0.121(11) -0.017(8) 0.008(8) -0.021(7)
Na3 0.038(8) 0.012(8) 0.075(11) -0.016(8) 0.000(8) 0.002(7)
Na4 0.086(14) 0.095(19) 0.025(9) 0.009(10) -0.006(9) 0.005(13)

loop_
_atom_type_symbol
_atom_type_description
_atom_type_scat_dispersion_real
_atom_type_scat_dispersion_imag
_atom_type_scat_source
O O 0.0106 0.0060 'International Tables Vol C Tables 4.2.6.8 and 6.1.1.4'
H H 0.0000 0.0000 'International Tables Vol C Tables 4.2.6.8 and 6.1.1.4'
W W -0.8490 6.8722 'International Tables Vol C Tables 4.2.6.8 and 6.1.1.4'
Cu Cu 0.3201 1.2651 'International Tables Vol C Tables 4.2.6.8 and 6.1.1.4'
P P 0.1023 0.0942 'International Tables Vol C Tables 4.2.6.8 and 6.1.1.4'
K K 0.2009 0.2494 'International Tables Vol C Tables 4.2.6.8 and 6.1.1.4'
Na Na 0.0362 0.0249 'International Tables Vol C Tables 4.2.6.8 and 6.1.1.4'

loop_
_geom_angle_atom_site_label_1
_geom_angle_atom_site_label_2
_geom_angle_atom_site_label_3
_geom_angle
_geom_angle_site_symmetry_1
_geom_angle_site_symmetry_3
_geom_angle_publ_flag
O27 W1 O119 103.4(10) . . ?
O27 W1 O50 97.5(11) . . ?
O119 W1 O50 92.0(10) . . ?
O27 W1 O63 93.9(11) . . ?
O119 W1 O63 88.3(10) . . ?
O50 W1 O63 168.2(8) . . ?
O27 W1 O82 100.5(10) . . ?
O119 W1 O82 156.1(8) . . ?
O50 W1 O82 86.9(9) . . ?
O63 W1 O82 88.1(9) . . ?
O27 W1 O105 171.9(10) . . ?
O119 W1 O105 84.0(8) . . ?
O50 W1 O105 85.4(8) . . ?
O63 W1 O105 82.9(8) . . ?
O82 W1 O105 72.0(7) . . ?
O27 W1 K1 40.7(9) . 2_666 ?
O119 W1 K1 96.5(7) . 2_666 ?
O50 W1 K1 57.4(6) . 2_666 ?
O63 W1 K1 134.3(6) . 2_666 ?
O82 W1 K1 102.9(6) . 2_666 ?
O105 W1 K1 142.7(6) . 2_666 ?
O38 W2 O82 100.0(9) . . ?
O38 W2 O42 99.4(10) . . ?
O82 W2 O42 94.2(9) . . ?
O38 W2 O36 103.0(9) . . ?
O82 W2 O36 156.5(9) . . ?
O42 W2 O36 86.6(9) . . ?
O38 W2 O40 93.2(10) . . ?
O82 W2 O40 87.4(9) . . ?
O42 W2 O40 166.8(9) . . ?
O36 W2 O40 86.7(10) . . ?
O38 W2 O105 172.6(9) . . ?
O82 W2 O105 73.3(8) . . ?
O42 W2 O105 84.4(8) . . ?
O36 W2 O105 83.5(8) . . ?
O40 W2 O105 83.5(8) . . ?
O38 W2 K3 38.2(8) . 1_655 ?
O82 W2 K3 96.0(6) . 1_655 ?
O42 W2 K3 137.5(6) . 1_655 ?
O36 W2 K3 99.1(6) . 1_655 ?
O40 W2 K3 55.0(6) . 1_655 ?
O105 W2 K3 138.0(6) . 1_655 ?
O100 W3 O88 97.0(11) . . ?
O100 W3 O130 102.8(10) . . ?
O88 W3 O130 92.7(9) . . ?
O100 W3 O66 99.4(10) . . ?
O88 W3 O66 87.6(8) . . ?
O130 W3 O66 157.6(10) . . ?
O100 W3 O11 98.6(10) . . ?
O88 W3 O11 163.8(10) . . ?
O130 W3 O11 88.2(9) . . ?
O66 W3 O11 85.5(8) . . ?
O100 W3 O146 173.6(9) . . ?
O88 W3 O146 83.3(9) . . ?
O130 W3 O146 83.5(9) . . ?
O66 W3 O146 74.2(8) . . ?
O11 W3 O146 80.8(8) . . ?
O100 W3 K2 48.3(8) . 2_666 ?
O88 W3 K2 145.3(7) . 2_666 ?
O130 W3 K2 94.9(6) . 2_666 ?
O66 W3 K2 97.6(6) . 2_666 ?
O11 W3 K2 50.5(7) . 2_666 ?
O146 W3 K2 131.2(5) . 2_666 ?
O106 W4 O40 98.7(11) . . ?
O106 W4 O18 103.8(9) . . ?
O40 W4 O18 92.8(10) . . ?
O106 W4 O4 98.5(9) . . ?
O40 W4 O4 93.5(9) . . ?
O18 W4 O4 155.6(8) . . ?
O106 W4 O7 93.3(10) . . ?
O40 W4 O7 167.8(8) . . ?
O18 W4 O7 82.3(9) . . ?
O4 W4 O7 86.7(9) . . ?
O106 W4 O9 170.0(10) . . ?
O40 W4 O9 87.8(8) . . ?
O18 W4 O9 83.4(7) . . ?
O4 W4 O9 73.4(8) . . ?
O7 W4 O9 80.6(8) . . ?
O106 W4 K3 41.9(9) . 1_655 ?
O40 W4 K3 56.8(6) . 1_655 ?
O18 W4 K3 103.0(7) . 1_655 ?
O4 W4 K3 100.2(6) . 1_655 ?
O7 W4 K3 135.2(5) . 1_655 ?
O9 W4 K3 144.0(6) . 1_655 ?
O57 W5 O84 99.5(10) . . ?
O57 W5 O103 101.8(9) . . ?
O84 W5 O103 88.0(9) . . ?
O57 W5 O129 99.6(9) . . ?
O84 W5 O129 90.9(10) . . ?
O103 W5 O129 158.5(8) . . ?
O57 W5 O19 97.8(10) . . ?
O84 W5 O19 162.7(8) . . ?
O103 W5 O19 87.8(9) . . ?
O129 W5 O19 86.9(9) . . ?
O57 W5 O85 173.8(9) . . ?
O84 W5 O85 83.5(8) . . ?
O103 W5 O85 83.7(7) . . ?
O129 W5 O85 74.8(8) . . ?
O19 W5 O85 79.4(8) . . ?
O57 W5 K6 45.7(9) . 1_455 ?
O84 W5 K6 53.8(6) . 1_455 ?
O103 W5 K6 96.7(7) . 1_455 ?
O129 W5 K6 100.0(7) . 1_455 ?
O19 W5 K6 143.5(6) . 1_455 ?
O85 W5 K6 137.1(6) . 1_455 ?
O152 W6 O83 102.6(10) . . ?
O152 W6 O6 98.3(11) . . ?
O83 W6 O6 91.1(9) . . ?
O152 W6 O108 98.6(10) . . ?
O83 W6 O108 158.5(10) . . ?
O6 W6 O108 89.6(9) . . ?
O152 W6 O84 96.0(10) . . ?
O83 W6 O84 86.3(9) . . ?
O6 W6 O84 165.7(9) . . ?
O108 W6 O84 87.8(9) . . ?
O152 W6 O48 171.0(8) . . ?
O83 W6 O48 85.8(8) . . ?
O6 W6 O48 84.7(8) . . ?
O108 W6 O48 72.8(8) . . ?
O84 W6 O48 81.1(8) . . ?
O152 W6 K6 46.5(8) . 1_455 ?
O83 W6 K6 93.7(6) . 1_455 ?
O6 W6 K6 144.6(7) . 1_455 ?
O108 W6 K6 98.2(6) . 1_455 ?
O84 W6 K6 49.7(7) . 1_455 ?
O48 W6 K6 130.6(5) . 1_455 ?
O118 W7 O26 103.0(11) . . ?
O118 W7 O55 102.0(10) . . ?
O26 W7 O55 155.0(10) . . ?
O118 W7 O125 98.1(10) . . ?
O26 W7 O125 89.4(9) . . ?
O55 W7 O125 88.7(9) . . ?
O118 W7 O79 98.7(10) . . ?
O26 W7 O79 88.0(8) . . ?
O55 W7 O79 86.8(9) . . ?
O125 W7 O79 163.2(10) . . ?
O118 W7 O137 175.0(9) . . ?
O26 W7 O137 72.1(9) . . ?
O55 W7 O137 82.9(8) . . ?
O125 W7 O137 81.3(8) . . ?
O79 W7 O137 82.1(8) . . ?
O97 W8 O44 98.5(9) . . ?
O97 W8 O136 101.3(9) . . ?
O44 W8 O136 92.2(9) . . ?
O97 W8 O145 100.0(10) . . ?
O44 W8 O145 92.3(9) . . ?
O136 W8 O145 157.3(9) . . ?
O97 W8 O80 94.0(9) . . ?
O44 W8 O80 167.4(9) . . ?
O136 W8 O80 83.8(9) . . ?
O145 W8 O80 87.0(9) . . ?
O97 W8 O1 172.7(10) . . ?
O44 W8 O1 86.0(8) . . ?
O136 W8 O1 84.3(8) . . ?
O145 W8 O1 73.9(9) . . ?
O80 W8 O1 81.8(8) . . ?
O97 W8 K4 48.9(7) . 1_565 ?
O44 W8 K4 107.0(6) . 1_565 ?
O136 W8 K4 53.4(6) . 1_565 ?
O145 W8 K4 144.6(7) . 1_565 ?
O80 W8 K4 80.2(6) . 1_565 ?
O1 W8 K4 135.3(6) . 1_565 ?
O10 W9 O16 101.7(9) . . ?
O10 W9 O11 96.3(10) . . ?
O16 W9 O11 87.5(9) . . ?
O10 W9 O50 95.4(9) . . ?
O16 W9 O50 90.3(9) . . ?
O11 W9 O50 168.2(9) . . ?
O10 W9 O4 100.9(8) . . ?
O16 W9 O4 157.3(9) . . ?
O11 W9 O4 88.6(9) . . ?
O50 W9 O4 89.0(9) . . ?
O10 W9 O9 174.0(8) . . ?
O16 W9 O9 84.2(8) . . ?
O11 W9 O9 82.7(8) . . ?
O50 W9 O9 85.6(8) . . ?
O4 W9 O9 73.2(8) . . ?
O10 W9 K2 46.0(7) . 2_666 ?
O16 W9 K2 93.3(7) . 2_666 ?
O11 W9 K2 50.5(6) . 2_666 ?
O50 W9 K2 141.2(6) . 2_666 ?
O4 W9 K2 101.3(7) . 2_666 ?
O9 W9 K2 133.2(6) . 2_666 ?
O10 W9 K1 37.4(7) . 2_666 ?
O16 W9 K1 95.5(6) . 2_666 ?
O11 W9 K1 133.4(6) . 2_666 ?
O50 W9 K1 58.4(6) . 2_666 ?
O4 W9 K1 103.3(6) . 2_666 ?
O9 W9 K1 143.9(6) . 2_666 ?
K2 W9 K1 82.84(18) 2_666 2_666 ?
O128 W10 O62 103.3(9) . . ?
O128 W10 O3 97.0(10) . . ?
O62 W10 O3 88.1(9) . . ?
O128 W10 O44 96.3(10) . . ?
O62 W10 O44 86.1(9) . . ?
O3 W10 O44 166.4(8) . . ?
O128 W10 O108 99.4(9) . . ?
O62 W10 O108 157.2(8) . . ?
O3 W10 O108 91.1(9) . . ?
O44 W10 O108 89.5(9) . . ?
O128 W10 O48 172.2(9) . . ?
O62 W10 O48 84.4(8) . . ?
O3 W10 O48 84.1(8) . . ?
O44 W10 O48 83.1(8) . . ?
O108 W10 O48 72.8(8) . . ?
O68 W11 O123 102.4(10) . . ?
O68 W11 O109 98.6(10) . . ?
O123 W11 O109 94.0(10) . . ?
O68 W11 O71 98.7(9) . . ?
O123 W11 O71 158.2(11) . . ?
O109 W11 O71 88.3(9) . . ?
O68 W11 O42 96.2(10) . . ?
O123 W11 O42 87.0(10) . . ?
O109 W11 O42 164.6(10) . . ?
O71 W11 O42 85.2(9) . . ?
O68 W11 O64 171.8(8) . . ?
O123 W11 O64 85.6(9) . . ?
O109 W11 O64 82.6(9) . . ?
O71 W11 O64 73.2(8) . . ?
O42 W11 O64 82.1(8) . . ?
O139 W12 O7 99.7(10) . . ?
O139 W12 O66 101.4(10) . . ?
O7 W12 O66 93.6(9) . . ?
O139 W12 O87 103.0(10) . . ?
O7 W12 O87 86.1(9) . . ?
O66 W12 O87 155.3(8) . . ?
O139 W12 O91 97.1(10) . . ?
O7 W12 O91 163.0(9) . . ?
O66 W12 O91 85.6(9) . . ?
O87 W12 O91 87.6(9) . . ?
O139 W12 O146 174.5(10) . . ?
O7 W12 O146 82.6(7) . . ?
O66 W12 O146 73.4(8) . . ?
O87 W12 O146 82.1(8) . . ?
O91 W12 O146 80.9(8) . . ?
O126 W13 O15 102.2(10) . . ?
O126 W13 O74 99.0(11) . . ?
O15 W13 O74 92.6(10) . . ?
O126 W13 O3 97.3(10) . . ?
O15 W13 O3 88.2(10) . . ?
O74 W13 O3 163.1(9) . . ?
O126 W13 O129 98.8(9) . . ?
O15 W13 O129 158.7(9) . . ?
O74 W13 O129 87.5(10) . . ?
O3 W13 O129 85.8(9) . . ?
O126 W13 O85 174.2(8) . . ?
O15 W13 O85 83.6(8) . . ?
O74 W13 O85 80.1(9) . . ?
O3 W13 O85 83.3(8) . . ?
O129 W13 O85 75.5(8) . . ?
O126 W13 Na8 51.3(9) . . ?
O15 W13 Na8 139.5(8) . . ?
O74 W13 Na8 118.8(8) . . ?
O3 W13 Na8 69.1(8) . . ?
O129 W13 Na8 55.6(7) . . ?
O85 W13 Na8 124.1(7) . . ?
O61 W14 O110 99.1(11) . . ?
O61 W14 O46 98.0(10) . . ?
O110 W14 O46 92.4(9) . . ?
O61 W14 O140 102.8(10) . . ?
O110 W14 O140 157.7(9) . . ?
O46 W14 O140 88.9(9) . . ?
O61 W14 O49 95.2(10) . . ?
O110 W14 O49 90.0(10) . . ?
O46 W14 O49 166.0(9) . . ?
O140 W14 O49 83.7(10) . . ?
O61 W14 O51 172.3(9) . . ?
O110 W14 O51 73.3(8) . . ?
O46 W14 O51 83.4(7) . . ?
O140 W14 O51 84.8(8) . . ?
O49 W14 O51 84.1(8) . . ?
O61 W14 K4 41.6(8) . . ?
O110 W14 K4 97.8(8) . . ?
O46 W14 K4 56.4(6) . . ?
O140 W14 K4 101.4(6) . . ?
O49 W14 K4 136.8(6) . . ?
O51 W14 K4 138.9(5) . . ?
O39 W15 O150 99.6(10) . . ?
O39 W15 O101 98.0(10) . . ?
O150 W15 O101 93.7(10) . . ?
O39 W15 O130 94.7(10) . . ?
O150 W15 O130 89.5(10) . . ?
O101 W15 O130 166.2(9) . . ?
O39 W15 O16 93.2(9) . . ?
O150 W15 O16 165.5(8) . . ?
O101 W15 O16 91.2(9) . . ?
O130 W15 O16 82.6(9) . . ?
O39 W15 O28 174.1(10) . . ?
O150 W15 O28 83.0(8) . . ?
O101 W15 O28 87.1(9) . . ?
O130 W15 O28 80.0(9) . . ?
O16 W15 O28 83.7(8) . . ?
O17 W16 O86 97.3(10) . . ?
O17 W16 O75 98.1(10) . . ?
O86 W16 O75 92.7(10) . . ?
O17 W16 O103 94.2(9) . . ?
O86 W16 O103 91.5(10) . . ?
O75 W16 O103 166.3(8) . . ?
O17 W16 O83 96.0(10) . . ?
O86 W16 O83 166.5(9) . . ?
O75 W16 O83 87.8(9) . . ?
O103 W16 O83 85.1(9) . . ?
O17 W16 O141 177.1(9) . . ?
O86 W16 O141 84.1(9) . . ?
O75 W16 O141 84.3(8) . . ?
O103 W16 O141 83.2(8) . . ?
O83 W16 O141 82.6(8) . . ?
O25 W17 O8 98.7(11) . . ?
O25 W17 O54 102.0(9) . . ?
O8 W17 O54 87.9(9) . . ?
O25 W17 O72 100.2(9) . . ?
O8 W17 O72 90.0(9) . . ?
O54 W17 O72 157.8(9) . . ?
O25 W17 O104 97.9(10) . . ?
O8 W17 O104 163.4(9) . . ?
O54 W17 O104 89.1(9) . . ?
O72 W17 O104 86.6(9) . . ?
O25 W17 O53 173.5(8) . . ?
O8 W17 O53 82.2(9) . . ?
O54 W17 O53 84.5(8) . . ?
O72 W17 O53 73.4(8) . . ?
O104 W17 O53 81.2(8) . . ?
O32 W18 O22 104.3(11) . . ?
O32 W18 O78 98.7(11) . . ?
O22 W18 O78 91.2(10) . . ?
O32 W18 O8 95.8(11) . . ?
O22 W18 O8 87.1(10) . . ?
O78 W18 O8 165.4(10) . . ?
O32 W18 O110 98.8(10) . . ?
O22 W18 O110 156.3(11) . . ?
O78 W18 O110 90.4(9) . . ?
O8 W18 O110 85.5(9) . . ?
O32 W18 O51 170.1(8) . . ?
O22 W18 O51 85.3(9) . . ?
O78 W18 O51 83.1(9) . . ?
O8 W18 O51 82.3(8) . . ?
O110 W18 O51 71.5(8) . . ?
O96 W19 O121 103.4(11) . . ?
O96 W19 O79 97.4(11) . . ?
O121 W19 O79 86.8(9) . . ?
O96 W19 O145 100.3(11) . . ?
O121 W19 O145 156.3(11) . . ?
O79 W19 O145 90.2(9) . . ?
O96 W19 O6 96.1(11) . . ?
O121 W19 O6 89.3(9) . . ?
O79 W19 O6 166.5(10) . . ?
O145 W19 O6 88.2(9) . . ?
O96 W19 O1 171.9(9) . . ?
O121 W19 O1 84.6(9) . . ?
O79 W19 O1 84.3(8) . . ?
O145 W19 O1 71.7(9) . . ?
O6 W19 O1 82.5(8) . . ?
O95 W20 O63 97.7(10) . . ?
O95 W20 O143 101.7(10) . . ?
O63 W20 O143 89.8(10) . . ?
O95 W20 O71 101.0(10) . . ?
O63 W20 O71 89.3(9) . . ?
O143 W20 O71 157.2(8) . . ?
O95 W20 O67 97.1(10) . . ?
O63 W20 O67 165.1(9) . . ?
O143 W20 O67 88.1(10) . . ?
O71 W20 O67 87.0(9) . . ?
O95 W20 O64 173.7(10) . . ?
O63 W20 O64 84.5(8) . . ?
O143 W20 O64 84.2(8) . . ?
O71 W20 O64 73.1(8) . . ?
O67 W20 O64 80.6(8) . . ?
O41 W21 O112 98.5(9) . . ?
O41 W21 O87 98.1(10) . . ?
O112 W21 O87 92.6(10) . . ?
O41 W21 O5 96.5(9) . . ?
O112 W21 O5 92.7(9) . . ?
O87 W21 O5 163.5(8) . . ?
O41 W21 O18 95.0(8) . . ?
O112 W21 O18 166.5(8) . . ?
O87 W21 O18 85.0(9) . . ?
O5 W21 O18 86.1(9) . . ?
O41 W21 O149 176.4(8) . . ?
O112 W21 O149 85.0(8) . . ?
O87 W21 O149 82.5(9) . . ?
O5 W21 O149 82.5(9) . . ?
O18 W21 O149 81.6(8) . . ?
O41 W21 K5 39.2(8) . 1_655 ?
O112 W21 K5 88.7(7) . 1_655 ?
O87 W21 K5 136.7(6) . 1_655 ?
O5 W21 K5 59.1(6) . 1_655 ?
O18 W21 K5 102.2(7) . 1_655 ?
O149 W21 K5 140.6(7) . 1_655 ?
O133 W22 O117 100.7(10) . . ?
O133 W22 O101 95.7(11) . . ?
O117 W22 O101 95.3(10) . . ?
O133 W22 O143 95.9(11) . . ?
O117 W22 O143 93.3(10) . . ?
O101 W22 O143 164.0(8) . . ?
O133 W22 O119 90.9(9) . . ?
O117 W22 O119 168.0(9) . . ?
O101 W22 O119 86.2(9) . . ?
O143 W22 O119 82.7(9) . . ?
O133 W22 O59 170.5(10) . . ?
O117 W22 O59 88.7(9) . . ?
O101 W22 O59 83.6(9) . . ?
O143 W22 O59 83.1(9) . . ?
O119 W22 O59 79.6(8) . . ?
O124 W23 O138 102.9(10) . . ?
O124 W23 O46 97.9(9) . . ?
O138 W23 O46 89.6(9) . . ?
O124 W23 O52 95.6(9) . . ?
O138 W23 O52 86.1(9) . . ?
O46 W23 O52 166.4(9) . . ?
O124 W23 O134 98.6(10) . . ?
O138 W23 O134 158.4(9) . . ?
O46 W23 O134 90.1(9) . . ?
O52 W23 O134 89.2(9) . . ?
O124 W23 O45 172.2(10) . . ?
O138 W23 O45 84.8(8) . . ?
O46 W23 O45 83.4(7) . . ?
O52 W23 O45 83.3(7) . . ?
O134 W23 O45 73.7(9) . . ?
O124 W23 K4 41.9(7) . . ?
O138 W23 K4 101.9(6) . . ?
O46 W23 K4 56.0(6) . . ?
O52 W23 K4 137.6(6) . . ?
O134 W23 K4 95.8(6) . . ?
O45 W23 K4 138.5(5) . . ?
O21 W24 O81 98.9(10) . . ?
O21 W24 O24 96.5(11) . . ?
O81 W24 O24 95.4(10) . . ?
O21 W24 O34 93.8(10) . . ?
O81 W24 O34 88.6(10) . . ?
O24 W24 O34 168.2(9) . . ?
O21 W24 O102 91.5(10) . . ?
O81 W24 O102 168.1(9) . . ?
O24 W24 O102 89.2(10) . . ?
O34 W24 O102 84.8(9) . . ?
O21 W24 O76 173.6(10) . . ?
O81 W24 O76 86.6(9) . . ?
O24 W24 O76 86.2(9) . . ?
O34 W24 O76 82.9(8) . . ?
O102 W24 O76 82.8(8) . . ?
O90 W25 O80 101.3(10) . . ?
O90 W25 O2 103.3(10) . . ?
O80 W25 O2 89.5(9) . . ?
O90 W25 O26 98.5(10) . . ?
O80 W25 O26 90.7(9) . . ?
O2 W25 O26 157.7(9) . . ?
O90 W25 O13 94.3(9) . . ?
O80 W25 O13 164.0(8) . . ?
O2 W25 O13 90.2(9) . . ?
O26 W25 O13 83.5(9) . . ?
O90 W25 O137 169.9(9) . . ?
O80 W25 O137 84.4(8) . . ?
O2 W25 O137 85.0(8) . . ?
O26 W25 O137 72.9(9) . . ?
O13 W25 O137 79.7(7) . . ?
O90 W25 Na18 58.4(11) . . ?
O80 W25 Na18 127.4(9) . . ?
O2 W25 Na18 56.0(9) . . ?
O26 W25 Na18 136.6(9) . . ?
O13 W25 Na18 64.4(9) . . ?
O137 W25 Na18 124.4(9) . . ?
O90 W25 K2 47.3(8) . 1_565 ?
O80 W25 K2 80.4(8) . 1_565 ?
O2 W25 K2 144.9(6) . 1_565 ?
O26 W25 K2 56.8(7) . 1_565 ?
O13 W25 K2 108.3(7) . 1_565 ?
O137 W25 K2 126.8(6) . 1_565 ?
Na18 W25 K2 104.8(8) . 1_565 ?
O122 W26 O93 98.4(11) . . ?
O122 W26 O49 99.7(11) . . ?
O93 W26 O49 161.6(9) . . ?
O122 W26 O131 103.8(10) . . ?
O93 W26 O131 90.9(10) . . ?
O49 W26 O131 88.0(10) . . ?
O122 W26 O72 97.4(9) . . ?
O93 W26 O72 85.3(10) . . ?
O49 W26 O72 89.1(10) . . ?
O131 W26 O72 158.8(9) . . ?
O122 W26 O53 170.1(9) . . ?
O93 W26 O53 79.1(8) . . ?
O49 W26 O53 82.5(8) . . ?
O131 W26 O53 85.9(8) . . ?
O72 W26 O53 72.9(7) . . ?
O35 W27 O23 99.7(12) . . ?
O35 W27 O151 97.3(11) . . ?
O23 W27 O151 94.2(10) . . ?
O35 W27 O62 92.8(11) . . ?
O23 W27 O62 166.5(9) . . ?
O151 W27 O62 88.9(9) . . ?
O35 W27 O15 97.0(10) . . ?
O23 W27 O15 90.1(10) . . ?
O151 W27 O15 164.2(9) . . ?
O62 W27 O15 83.6(9) . . ?
O35 W27 O47 175.9(11) . . ?
O23 W27 O47 84.1(9) . . ?
O151 W27 O47 83.8(8) . . ?
O62 W27 O47 83.2(8) . . ?
O15 W27 O47 81.6(8) . . ?
O153 W28 O43 97.6(11) . . ?
O153 W28 O151 98.3(10) . . ?
O43 W28 O151 94.7(10) . . ?
O153 W28 O2 94.7(10) . . ?
O43 W28 O2 93.5(9) . . ?
O151 W28 O2 163.6(8) . . ?
O153 W28 O136 92.7(10) . . ?
O43 W28 O136 169.5(8) . . ?
O151 W28 O136 85.8(9) . . ?
O2 W28 O136 83.6(8) . . ?
O153 W28 O127 174.6(12) . . ?
O43 W28 O127 87.0(8) . . ?
O151 W28 O127 84.0(8) . . ?
O2 W28 O127 82.3(8) . . ?
O136 W28 O127 82.6(8) . . ?
O153 W28 K4 44.4(9) . 1_565 ?
O43 W28 K4 139.5(6) . 1_565 ?
O151 W28 K4 103.3(6) . 1_565 ?
O2 W28 K4 79.2(6) . 1_565 ?
O136 W28 K4 49.9(6) . 1_565 ?
O127 W28 K4 130.4(7) . 1_565 ?
O132 W29 O30 98.2(11) . . ?
O132 W29 O5 98.9(10) . . ?
O30 W29 O5 92.6(10) . . ?
O132 W29 O36 96.3(10) . . ?
O30 W29 O36 164.2(9) . . ?
O5 W29 O36 91.5(9) . . ?
O132 W29 O123 92.7(11) . . ?
O30 W29 O123 90.4(11) . . ?
O5 W29 O123 167.4(9) . . ?
O36 W29 O123 82.5(10) . . ?
O132 W29 O135 175.0(10) . . ?
O30 W29 O135 81.6(9) . . ?
O5 W29 O135 86.0(8) . . ?
O36 W29 O135 83.4(8) . . ?
O123 W29 O135 82.3(9) . . ?
O132 W29 K5 41.4(8) . 1_655 ?
O30 W29 K5 91.3(7) . 1_655 ?
O5 W29 K5 58.4(6) . 1_655 ?
O36 W29 K5 103.9(6) . 1_655 ?
O123 W29 K5 133.7(7) . 1_655 ?
O135 W29 K5 143.5(6) . 1_655 ?
O33 W30 O29 100.4(12) . . ?
O33 W30 O54 95.2(10) . . ?
O29 W30 O54 95.7(11) . . ?
O33 W30 O81 94.7(11) . . ?
O29 W30 O81 95.9(11) . . ?
O54 W30 O81 163.1(9) . . ?
O33 W30 O22 92.3(11) . . ?
O29 W30 O22 167.4(10) . . ?
O54 W30 O22 82.9(9) . . ?
O81 W30 O22 83.1(9) . . ?
O33 W30 O99 174.1(11) . . ?
O29 W30 O99 85.5(9) . . ?
O54 W30 O99 84.8(8) . . ?
O81 W30 O99 84.0(8) . . ?
O22 W30 O99 81.8(8) . . ?
O111 W31 O114 100.0(11) . . ?
O111 W31 O77 97.1(10) . . ?
O114 W31 O77 92.6(10) . . ?
O111 W31 O107 96.0(10) . . ?
O114 W31 O107 93.4(10) . . ?
O77 W31 O107 164.4(8) . . ?
O111 W31 O138 95.4(11) . . ?
O114 W31 O138 164.6(9) . . ?
O77 W31 O138 87.2(9) . . ?
O107 W31 O138 83.2(9) . . ?
O111 W31 O115 176.3(12) . . ?
O114 W31 O115 83.3(9) . . ?
O77 W31 O115 84.2(8) . . ?
O107 W31 O115 82.2(8) . . ?
O138 W31 O115 81.3(8) . . ?
O111 W31 Na1 133.9(11) . . ?
O114 W31 Na1 50.8(8) . . ?
O77 W31 Na1 57.0(7) . . ?
O107 W31 Na1 117.6(8) . . ?
O138 W31 Na1 117.8(7) . . ?
O115 W31 Na1 49.6(8) . . ?
O20 W32 O55 98.4(11) . . ?
O20 W32 O75 95.2(11) . . ?
O55 W32 O75 165.9(9) . . ?
O20 W32 O147 99.6(11) . . ?
O55 W32 O147 90.2(10) . . ?
O75 W32 O147 91.7(11) . . ?
O20 W32 O121 96.8(11) . . ?
O55 W32 O121 84.1(9) . . ?
O75 W32 O121 90.1(9) . . ?
O147 W32 O121 163.3(9) . . ?
O20 W32 O58 179.0(9) . . ?
O55 W32 O58 82.3(8) . . ?
O75 W32 O58 84.2(8) . . ?
O147 W32 O58 81.2(9) . . ?
O121 W32 O58 82.5(8) . . ?
O92 W33 O107 101.0(11) . . ?
O92 W33 O52 98.4(10) . . ?
O107 W33 O52 86.9(10) . . ?
O92 W33 O144 102.3(12) . . ?
O107 W33 O144 156.7(10) . . ?
O52 W33 O144 89.8(10) . . ?
O92 W33 O60 97.1(11) . . ?
O107 W33 O60 89.4(11) . . ?
O52 W33 O60 164.5(9) . . ?
O144 W33 O60 87.6(11) . . ?
O92 W33 O56 174.6(10) . . ?
O107 W33 O56 84.0(9) . . ?
O52 W33 O56 83.8(8) . . ?
O144 W33 O56 72.8(10) . . ?
O60 W33 O56 80.8(9) . . ?
O120 W34 O77 98.0(8) . . ?
O120 W34 O98 97.1(10) . . ?
O77 W34 O98 90.5(9) . . ?
O120 W34 O140 96.7(9) . . ?
O77 W34 O140 91.2(9) . . ?
O98 W34 O140 165.8(9) . . ?
O120 W34 O131 94.3(9) . . ?
O77 W34 O131 167.6(8) . . ?
O98 W34 O131 89.6(10) . . ?
O140 W34 O131 85.7(10) . . ?
O120 W34 O116 177.6(8) . . ?
O77 W34 O116 84.5(8) . . ?
O98 W34 O116 82.8(9) . . ?
O140 W34 O116 83.3(9) . . ?
O131 W34 O116 83.2(8) . . ?
O120 W34 K1 35.9(7) . . ?
O77 W34 K1 88.0(6) . . ?
O98 W34 K1 62.7(7) . . ?
O140 W34 K1 131.4(6) . . ?
O131 W34 K1 103.1(7) . . ?
O116 W34 K1 144.6(7) . . ?
O37 W35 O34 103.9(12) . . ?
O37 W35 O78 97.8(12) . . ?
O34 W35 O78 86.8(9) . . ?
O37 W35 O65 95.0(12) . . ?
O34 W35 O65 88.0(9) . . ?
O78 W35 O65 167.0(12) . . ?
O37 W35 O134 96.1(12) . . ?
O34 W35 O134 160.0(10) . . ?
O78 W35 O134 91.3(9) . . ?
O65 W35 O134 89.5(9) . . ?
O37 W35 O45 171.5(10) . . ?
O34 W35 O45 84.6(9) . . ?
O78 W35 O45 83.3(9) . . ?
O65 W35 O45 84.4(9) . . ?
O134 W35 O45 75.4(9) . . ?
O37 W35 Na5 52.7(10) . . ?
O34 W35 Na5 145.8(8) . . ?
O78 W35 Na5 117.9(8) . . ?
O65 W35 Na5 72.0(9) . . ?
O134 W35 Na5 50.3(8) . . ?
O45 W35 Na5 119.4(6) . . ?
O89 W36 O102 101.0(11) . . ?
O89 W36 O65 97.8(12) . . ?
O102 W36 O65 90.0(10) . . ?
O89 W36 O73 98.6(11) . . ?
O102 W36 O73 90.8(10) . . ?
O65 W36 O73 163.2(10) . . ?
O89 W36 O144 101.0(12) . . ?
O102 W36 O144 157.9(11) . . ?
O65 W36 O144 85.4(10) . . ?
O73 W36 O144 87.6(10) . . ?
O89 W36 O56 173.4(10) . . ?
O102 W36 O56 85.6(9) . . ?
O65 W36 O56 82.9(10) . . ?
O73 W36 O56 80.4(9) . . ?
O144 W36 O56 72.4(10) . . ?
O12 W37 O104 100.6(10) . . ?
O12 W37 O19 100.8(10) . . ?
O104 W37 O19 158.6(9) . . ?
O12 W37 O74 99.3(10) . . ?
O104 W37 O74 88.2(10) . . ?
O19 W37 O74 88.6(10) . . ?
O12 W37 O93 101.6(9) . . ?
O104 W37 O93 87.9(10) . . ?
O19 W37 O93 87.7(9) . . ?
O74 W37 O93 159.1(9) . . ?
O12 W37 O1W 178.4(11) . . ?
O104 W37 O1W 80.7(9) . . ?
O19 W37 O1W 78.0(9) . . ?
O74 W37 O1W 79.7(9) . . ?
O93 W37 O1W 79.4(8) . . ?
O31 W38 O91 101.9(11) . . ?
O31 W38 O13 102.0(10) . . ?
O91 W38 O13 91.6(8) . . ?
O31 W38 O125 96.7(10) . . ?
O91 W38 O125 160.7(10) . . ?
O13 W38 O125 89.4(9) . . ?
O31 W38 O88 99.6(10) . . ?
O91 W38 O88 89.1(8) . . ?
O13 W38 O88 157.8(10) . . ?
O125 W38 O88 82.8(9) . . ?
O31 W38 O2W 177.3(9) . . ?
O91 W38 O2W 80.7(9) . . ?
O13 W38 O2W 78.7(9) . . ?
O125 W38 O2W 80.7(9) . . ?
O88 W38 O2W 79.4(9) . . ?
O154 W39A O73 98.6(13) . . ?
O154 W39A O67 101.6(13) . . ?
O73 W39A O67 159.5(10) . . ?
O154 W39A O60 98.3(12) . . ?
O73 W39A O60 89.5(10) . . ?
O67 W39A O60 90.8(10) . . ?
O154 W39A O109 100.8(12) . . ?
O73 W39A O109 83.1(10) . . ?
O67 W39A O109 90.0(9) . . ?
O60 W39A O109 160.4(11) . . ?
O154 W39A O155 177.8(13) . . ?
O73 W39A O155 80.1(10) . . ?
O67 W39A O155 79.8(10) . . ?
O60 W39A O155 80.1(10) . . ?
O109 W39A O155 80.8(9) . . ?
O155 W39B O67 101.8(12) . . ?
O155 W39B O60 100.8(11) . . ?
O67 W39B O60 92.1(10) . . ?
O155 W39B O73 99.5(12) . . ?
O67 W39B O73 158.2(11) . . ?
O60 W39B O73 88.4(10) . . ?
O155 W39B O109 100.5(11) . . ?
O67 W39B O109 90.2(10) . . ?
O60 W39B O109 157.6(10) . . ?
O73 W39B O109 81.4(9) . . ?
O155 W39B O154 176.8(12) . . ?
O67 W39B O154 81.3(11) . . ?
O60 W39B O154 78.6(10) . . ?
O73 W39B O154 77.4(11) . . ?
O109 W39B O154 79.8(10) . . ?
O70 W40 O113 101.1(11) . . ?
O70 W40 O98 97.8(12) . . ?
O113 W40 O98 99.8(12) . . ?
O70 W40 O86 96.1(11) . . ?
O113 W40 O86 96.0(11) . . ?
O98 W40 O86 156.5(9) . . ?
O70 W40 O5W 94.5(10) . . ?
O113 W40 O5W 164.0(9) . . ?
O98 W40 O5W 81.2(10) . . ?
O86 W40 O5W 78.9(9) . . ?
O70 W40 O4W 174.2(10) . . ?
O113 W40 O4W 84.6(10) . . ?
O98 W40 O4W 81.3(10) . . ?
O86 W40 O4W 83.0(10) . . ?
O5W W40 O4W 79.7(8) . . ?
O70 W40 Na1 134.1(10) . . ?
O113 W40 Na1 55.7(11) . . ?
O98 W40 Na1 56.0(8) . . ?
O86 W40 Na1 122.9(8) . . ?
O5W W40 Na1 114.5(8) . . ?
O4W W40 Na1 49.7(8) . . ?
O70 W40 K1 33.9(10) . . ?
O113 W40 K1 95.1(8) . . ?
O98 W40 K1 65.8(6) . . ?
O86 W40 K1 130.0(7) . . ?
O5W W40 K1 99.8(6) . . ?
O4W W40 K1 146.7(7) . . ?
Na1 W40 K1 103.4(5) . . ?
O142 W41 O14 99.3(15) . . ?
O142 W41 O43 94.9(12) . . ?
O14 W41 O43 97.7(13) . . ?
O142 W41 O112 99.9(11) . . ?
O14 W41 O112 95.4(13) . . ?
O43 W41 O112 158.4(10) . . ?
O142 W41 O6W 173.2(15) . . ?
O14 W41 O6W 87.2(14) . . ?
O43 W41 O6W 82.0(10) . . ?
O112 W41 O6W 81.5(10) . . ?
O142 W41 O7W 89.3(13) . . ?
O14 W41 O7W 171.3(12) . . ?
O43 W41 O7W 82.4(9) . . ?
O112 W41 O7W 82.1(10) . . ?
O6W W41 O7W 84.2(10) . . ?
O17W W42 O148 96.3(17) . . ?
O17W W42 O147 93.1(17) . . ?
O148 W42 O147 97.9(11) . . ?
O17W W42 O150 102.2(17) . . ?
O148 W42 O150 99.6(10) . . ?
O147 W42 O150 155.2(10) . . ?
O17W W42 O9W 86.2(17) . . ?
O148 W42 O9W 177.3(12) . . ?
O147 W42 O9W 82.8(12) . . ?
O150 W42 O9W 78.9(10) . . ?
O17W W42 O8W 170.3(16) . . ?
O148 W42 O8W 90.7(11) . . ?
O147 W42 O8W 79.3(12) . . ?
O150 W42 O8W 83.1(11) . . ?
O9W W42 O8W 87.0(12) . . ?
O30 W43 O10W 92.4(14) . . ?
O30 W43 O24 167.1(12) . . ?
O10W W43 O24 84.4(14) . . ?
O30 W43 O12W 92.4(14) . . ?
O10W W43 O12W 175.1(17) . . ?
O24 W43 O12W 90.8(14) . . ?
O30 W43 O11W 86.9(13) . . ?
O10W W43 O11W 89.8(15) . . ?
O24 W43 O11W 80.6(12) . . ?
O12W W43 O11W 89.8(15) . . ?
O114 Cu4 O13W 96.8(16) . . ?
O114 Cu4 O14W 87.6(15) . . ?
O13W Cu4 O14W 169.2(17) . . ?
O114 Cu4 O117 171.7(12) . . ?
O13W Cu4 O117 91.2(15) . . ?
O14W Cu4 O117 85.0(15) . . ?
O114 Cu4 O39 83.1(9) . 2_666 ?
O13W Cu4 O39 79.6(13) . 2_666 ?
O14W Cu4 O39 91.2(13) . 2_666 ?
O117 Cu4 O39 100.7(9) . 2_666 ?
O15W Cu5 O16W 90.0(17) . . ?
O15W Cu5 O29 83.8(17) . . ?
O16W Cu5 O29 86.1(16) . . ?
O15W Cu5 O23 86.0(16) . . ?
O16W Cu5 O23 84.2(16) . . ?
O29 Cu5 O23 165.9(14) . . ?
O15W Cu5 Na9 120.5(15) . 2_667 ?
O16W Cu5 Na9 132.0(15) . 2_667 ?
O29 Cu5 Na9 129.7(12) . 2_667 ?
O23 Cu5 Na9 64.1(9) . 2_667 ?
OW2 Cu6 O14W 159.6(18) . . ?
OW2 Cu6 O113 86.3(14) . . ?
O14W Cu6 O113 101.8(18) . . ?
OW2 Cu6 O133 86.2(14) . 2_666 ?
O14W Cu6 O133 86.9(17) . 2_666 ?
O113 Cu6 O133 171.0(17) . 2_666 ?
OW2 Cu6 O17W 90.3(18) . . ?
O14W Cu6 O17W 108(2) . . ?
O113 Cu6 O17W 90.3(16) . . ?
O133 Cu6 O17W 84.7(16) 2_666 . ?
O116 P1 O99 108.6(12) . . ?
O116 P1 O53 111.0(13) . . ?
O99 P1 O53 108.8(10) . . ?
O116 P1 O51 110.8(12) . . ?
O99 P1 O51 110.5(12) . . ?
O53 P1 O51 107.2(11) . . ?
O76 P2 O115 110.3(14) . . ?
O76 P2 O56 110.3(12) . . ?
O115 P2 O56 108.8(13) . . ?
O76 P2 O45 110.9(12) . . ?
O115 P2 O45 109.4(12) . . ?
O56 P2 O45 107.0(13) . . ?
O59 P3 O135 109.8(12) . . ?
O59 P3 O105 109.9(13) . . ?
O135 P3 O105 109.7(11) . . ?
O59 P3 O64 108.6(12) . . ?
O135 P3 O64 110.9(13) . . ?
O105 P3 O64 107.8(12) . . ?
O149 P4 O9 111.8(13) . . ?
O149 P4 O28 111.4(12) . . ?
O9 P4 O28 112.8(11) . . ?
O149 P4 O146 109.1(12) . . ?
O9 P4 O146 105.3(12) . . ?
O28 P4 O146 106.1(13) . . ?
O58 P5 O127 111.9(13) . . ?
O58 P5 O1 111.6(11) . . ?
O127 P5 O1 108.6(12) . . ?
O58 P5 O137 109.6(11) . . ?
O127 P5 O137 108.4(11) . . ?
O1 P5 O137 106.6(12) . . ?
O141 P6 O47 110.3(12) . . ?
O141 P6 O85 108.7(12) . . ?
O47 P6 O85 109.4(13) . . ?
O141 P6 O48 110.5(13) . . ?
O47 P6 O48 110.1(11) . . ?
O85 P6 O48 107.7(12) . . ?
P5 O1 W8 128.8(10) . . ?
P5 O1 W19 122.3(11) . . ?
W8 O1 W19 94.5(8) . . ?
W25 O2 W28 149.2(10) . . ?
W10 O3 W13 146.8(11) . . ?
W4 O4 W9 119.7(10) . . ?
W4 O4 Na15 108.9(11) . . ?
W9 O4 Na15 106.4(12) . . ?
W29 O5 W21 164.4(11) . . ?
W29 O5 K5 93.5(8) . 1_655 ?
W21 O5 K5 92.0(6) . 1_655 ?
W6 O6 W19 159.4(12) . . ?
W12 O7 W4 153.2(12) . . ?
W17 O8 W18 149.4(12) . . ?
W17 O8 Na8 106.3(11) . 2_567 ?
W18 O8 Na8 103.3(11) . 2_567 ?
P4 O9 W9 127.0(13) . . ?
P4 O9 W4 127.3(11) . . ?
W9 O9 W4 93.2(7) . . ?
W9 O10 K1 120.1(11) . 2_666 ?
W9 O10 K2 107.8(9) . 2_666 ?
K1 O10 K2 130.5(8) 2_666 2_666 ?
W9 O11 W3 147.5(12) . . ?
W9 O11 K2 99.3(8) . 2_666 ?
W3 O11 K2 98.7(9) . 2_666 ?
W38 O13 W25 143.4(10) . . ?
W41 O14 Na9 120.6(17) . 2_667 ?
W13 O15 W27 151.9(15) . . ?
W9 O16 W15 151.6(11) . . ?
W16 O17 K3 139.1(13) . . ?
W4 O18 W21 153.1(13) . . ?
W37 O19 W5 145.2(11) . . ?
W24 O21 Na4 116.8(11) . . ?
W24 O21 Na9 118.0(12) . . ?
Na4 O21 Na9 86.4(9) . . ?
W18 O22 W30 149.5(14) . . ?
W27 O23 Cu5 163.7(14) . . ?
W27 O23 Na9 118.4(11) . 2_667 ?
Cu5 O23 Na9 74.5(10) . 2_667 ?
W24 O24 W43 170.2(13) . . ?
W17 O25 K5 142.2(11) . 2_567 ?
W7 O26 W25 120.1(13) . . ?
W7 O26 K2 145.3(12) . 1_565 ?
W25 O26 K2 91.8(7) . 1_565 ?
W1 O27 K3 151.7(15) . 2_666 ?
W1 O27 K1 116.2(12) . 2_666 ?
K3 O27 K1 89.7(7) 2_666 2_666 ?
P4 O28 W15 132.9(13) . . ?
W30 O29 Cu5 162.1(15) . . ?
W29 O30 W43 161.9(18) . . ?
W18 O32 Na5 112.3(11) . 2_657 ?
W30 O33 Na9 122.6(12) . . ?
W35 O34 W24 149.8(11) . . ?
W29 O36 W2 151.7(12) . . ?
W35 O37 Na5 111.1(14) . 2_657 ?
W35 O37 Na5 99.6(12) . . ?
Na5 O37 Na5 103.0(10) 2_657 . ?
W2 O38 K3 119.3(12) . 1_655 ?
W2 O38 K1 145.2(11) . 1_655 ?
K3 O38 K1 90.4(6) 1_655 1_655 ?
W15 O39 Cu4 147.4(13) . 2_666 ?
W4 O40 W2 161.6(12) . . ?
W4 O40 K3 94.4(8) . 1_655 ?
W2 O40 K3 94.8(8) . 1_655 ?
W21 O41 K6 148.6(12) . . ?
W21 O41 K5 118.1(10) . 1_655 ?
K6 O41 K5 93.2(7) . 1_655 ?
W2 O42 W11 148.7(12) . . ?
W28 O43 W41 170.2(14) . . ?
W8 O44 W10 162.8(14) . . ?
P2 O45 W35 125.1(10) . . ?
P2 O45 W23 125.2(10) . . ?
W35 O45 W23 94.9(8) . . ?
W23 O46 W14 161.8(13) . . ?
W23 O46 K4 93.9(7) . . ?
W14 O46 K4 93.0(7) . . ?
P6 O47 W27 132.1(12) . . ?
P6 O48 W10 125.7(11) . . ?
P6 O48 W6 126.1(10) . . ?
W10 O48 W6 94.5(7) . . ?
W26 O49 W14 150.9(13) . . ?
W1 O50 W9 156.8(11) . . ?
W1 O50 K1 94.3(7) . 2_666 ?
W9 O50 K1 92.2(8) . 2_666 ?
P1 O51 W18 125.7(9) . . ?
P1 O51 W14 123.2(11) . . ?
W18 O51 W14 95.4(7) . . ?
W33 O52 W23 150.4(14) . . ?
P1 O53 W17 127.3(12) . . ?
P1 O53 W26 125.2(10) . . ?
W17 O53 W26 94.9(7) . . ?
W17 O54 W30 151.1(12) . . ?
W32 O55 W7 151.6(12) . . ?
P2 O56 W36 126.2(13) . . ?
P2 O56 W33 125.7(12) . . ?
W36 O56 W33 94.8(9) . . ?
W5 O57 K5 155.1(14) . . ?
W5 O57 K6 108.5(11) . 1_455 ?
K5 O57 K6 95.5(7) . 1_455 ?
P5 O58 W32 133.6(14) . . ?
P5 O58 Na3 131.1(12) . . ?
W32 O58 Na3 95.3(7) . . ?
P3 O59 W22 135.0(13) . . ?
W33 O60 W39B 144.2(15) . . ?
W33 O60 W39A 142.1(13) . . ?
W39B O60 W39A 20.5(3) . . ?
W14 O61 K4 113.5(11) . . ?
W10 O62 W27 149.9(11) . . ?
W20 O63 W1 146.4(12) . . ?
P3 O64 W20 125.4(12) . . ?
P3 O64 W11 126.0(10) . . ?
W20 O64 W11 95.2(8) . . ?
W35 O65 W36 146.7(15) . . ?
W12 O66 W3 119.5(11) . . ?
W39B O67 W39A 20.8(3) . . ?
W39B O67 W20 141.5(12) . . ?
W39A O67 W20 143.3(11) . . ?
W11 O68 Na7 103.6(10) . 1_655 ?
W40 O70 K3 140.5(14) . . ?
W40 O70 K1 126.4(14) . . ?
K3 O70 K1 93.1(7) . . ?
W11 O71 W20 118.1(11) . . ?
W11 O71 Na19 125.0(16) . . ?
W20 O71 Na19 116.4(14) . . ?
W17 O72 W26 118.6(10) . . ?
W39A O73 W39B 20.6(3) . . ?
W39A O73 W36 142.8(12) . . ?
W39B O73 W36 143.0(12) . . ?
W37 O74 W13 144.3(14) . . ?
W37 O74 Na11 106.8(13) . 2_567 ?
W13 O74 Na11 103.6(11) . 2_567 ?
W16 O75 W32 163.0(13) . . ?
P2 O76 W24 132.0(15) . . ?
W34 O77 W31 163.2(13) . . ?
W18 O78 W35 160.9(13) . . ?
W19 O79 W7 149.0(13) . . ?
W25 O80 W8 148.7(14) . . ?
W24 O81 W30 167.4(13) . . ?
W2 O82 W1 120.6(10) . . ?
W6 O83 W16 149.8(13) . . ?
W5 O84 W6 150.6(12) . . ?
W5 O84 K6 96.8(8) . 1_455 ?
W6 O84 K6 100.7(9) . 1_455 ?
P6 O85 W13 126.7(11) . . ?
P6 O85 W5 124.7(13) . . ?
W13 O85 W5 93.1(7) . . ?
W16 O86 W40 159.3(12) . . ?
W16 O86 Na3 98.5(9) . . ?
W40 O86 Na3 102.3(9) . . ?
W21 O87 W12 149.8(12) . . ?
W3 O88 W38 142.1(12) . . ?
W25 O90 Na10 125.4(12) . 1_565 ?
W25 O90 K2 106.7(10) . 1_565 ?
Na10 O90 K2 91.0(10) 1_565 1_565 ?
W38 O91 W12 144.3(11) . . ?
W33 O92 Na10 115.4(13) . . ?
W26 O93 W37 146.0(13) . . ?
W19 O96 Na16 118.3(18) . 1_465 ?
W8 O97 K4 103.4(10) . 1_565 ?
W8 O97 Na21 121.9(16) . 1_565 ?
K4 O97 Na21 82.9(12) 1_565 1_565 ?
W34 O98 W40 169.8(13) . . ?
P1 O99 W30 131.6(12) . . ?
W3 O100 Na10 142.4(13) . 2_666 ?
W3 O100 K2 105.3(11) . 2_666 ?
Na10 O100 K2 88.6(9) 2_666 2_666 ?
W15 O101 W22 164.2(11) . . ?
W36 O102 W24 148.2(12) . . ?
W5 O103 W16 148.7(11) . . ?
W37 O104 W17 140.6(11) . . ?
W37 O104 Na11 103.4(12) . 2_567 ?
W17 O104 Na11 114.2(12) . 2_567 ?
P3 O105 W1 126.2(10) . . ?
P3 O105 W2 124.1(12) . . ?
W1 O105 W2 94.1(7) . . ?
W4 O106 K3 113.4(12) . 1_655 ?
W4 O106 Na20 153.8(17) . . ?
K3 O106 Na20 79.9(13) 1_655 . ?
W33 O107 W31 151.1(13) . . ?
W6 O108 W10 119.7(11) . . ?
W11 O109 W39A 142.4(13) . . ?
W11 O109 W39B 139.7(12) . . ?
W39A O109 W39B 20.2(2) . . ?
W14 O110 W18 119.6(12) . . ?
W14 O110 Na8 110.0(11) . 2_567 ?
W18 O110 Na8 101.3(9) . 2_567 ?
W31 O111 K2 153.1(13) . . ?
W21 O112 W41 159.6(13) . . ?
W40 O113 Cu6 150.1(15) . . ?
W31 O114 Cu4 155.1(16) . . ?
W31 O114 Na1 98.9(11) . . ?
Cu4 O114 Na1 101.5(12) . . ?
P2 O115 W31 135.4(14) . . ?
P2 O115 Na1 129.8(13) . . ?
W31 O115 Na1 94.7(10) . . ?
P1 O116 W34 132.3(13) . . ?
P1 O116 Na1 131.9(12) . . ?
W34 O116 Na1 95.8(9) . . ?
W22 O117 Cu4 157.4(16) . . ?
W7 O118 Na15 111.7(13) . 2_676 ?
W1 O119 W22 150.6(14) . . ?
W34 O120 K1 123.7(10) . . ?
W34 O120 Na13 135.3(13) . . ?
K1 O120 Na13 100.5(9) . . ?
W19 O121 W32 151.6(12) . . ?
W26 O122 Na11 114.9(12) . . ?
W26 O122 Na7 146.0(12) . . ?
Na11 O122 Na7 93.8(10) . . ?
W11 O123 W29 150.8(15) . . ?
W23 O124 K4 113.5(10) . . ?
W23 O124 Na18 118.3(12) . 1_545 ?
K4 O124 Na18 128.2(11) . 1_545 ?
W7 O125 W38 139.5(11) . . ?
W13 O126 Na8 101.6(11) . . ?
P5 O127 W28 133.5(14) . . ?
W5 O129 W13 116.4(10) . . ?
W3 O130 W15 151.5(13) . . ?
W26 O131 W34 147.1(15) . . ?
W29 O132 K5 115.9(12) . 1_655 ?
W22 O133 Cu6 139.8(14) . 2_666 ?
W35 O134 W23 115.9(13) . . ?
W35 O134 Na5 98.3(10) . . ?
W23 O134 Na5 137.6(10) . . ?
P3 O135 W29 132.5(12) . . ?
P3 O135 Na2 131.2(12) . . ?
W29 O135 Na2 96.2(8) . . ?
W8 O136 W28 152.6(11) . . ?
W8 O136 K4 95.8(9) . 1_565 ?
W28 O136 K4 98.8(7) . 1_565 ?
P5 O137 W25 125.7(10) . . ?
P5 O137 W7 126.3(10) . . ?
W25 O137 W7 94.8(8) . . ?
W23 O138 W31 150.5(11) . . ?
W12 O139 Na17 143.9(16) . . ?
W34 O140 W14 152.0(12) . . ?
P6 O141 W16 133.7(12) . . ?
P6 O141 Na3 132.4(12) . . ?
W16 O141 Na3 93.9(7) . . ?
W20 O143 W22 150.7(12) . . ?
W33 O144 W36 119.6(15) . . ?
W19 O145 W8 119.8(13) . . ?
P4 O146 W3 129.4(11) . . ?
P4 O146 W12 125.6(11) . . ?
W3 O146 W12 92.6(8) . . ?
W42 O147 W32 160.0(16) . . ?
W42 O147 Na3 99.8(12) . . ?
W32 O147 Na3 98.8(10) . . ?
P4 O149 W21 134.1(13) . . ?
P4 O149 Na2 127.2(12) . . ?
W21 O149 Na2 98.7(9) . . ?
W15 O150 W42 170.0(16) . . ?
W28 O151 W27 167.3(14) . . ?
W6 O152 Na17 141.0(13) . 1_455 ?
W6 O152 K6 109.0(12) . 1_455 ?
Na17 O152 K6 86.7(10) 1_455 1_455 ?
W28 O153 Na4 121.4(14) . 2_667 ?
W28 O153 K4 111.0(12) . 1_565 ?
Na4 O153 K4 99.4(9) 2_667 1_565 ?
W39A O154 W39B 0.9(3) . . ?
W39B O155 W39A 1.3(3) . . ?
W39B O155 Na16 161.3(17) . . ?
W39A O155 Na16 162.4(16) . . ?
W40 O4W Na1 92.5(10) . . ?
W41 O6W Na2 98.4(12) . . ?
W41 O7W Na18 124.6(13) . . ?
Cu6 O14W Cu4 173(2) . . ?
W42 O17W Cu6 146(3) . . ?
W42 O17W Na3 99.7(19) . . ?
Cu6 O17W Na3 112(2) . . ?
O10 K1 OW8 71.4(9) 2_666 . ?
O10 K1 O70 143.5(7) 2_666 . ?
OW8 K1 O70 143.1(9) . . ?
O10 K1 O27 102.0(7) 2_666 2_666 ?
OW8 K1 O27 128.6(10) . 2_666 ?
O70 K1 O27 67.6(7) . 2_666 ?
O10 K1 O120 88.5(6) 2_666 . ?
OW8 K1 O120 75.3(9) . . ?
O70 K1 O120 91.0(7) . . ?
O27 K1 O120 155.8(6) 2_666 . ?
O10 K1 O38 136.4(6) 2_666 1_455 ?
OW8 K1 O38 76.8(10) . 1_455 ?
O70 K1 O38 76.9(7) . 1_455 ?
O27 K1 O38 75.6(7) 2_666 1_455 ?
O120 K1 O38 111.5(6) . 1_455 ?
O10 K1 OW4 67.9(6) 2_666 . ?
OW8 K1 OW4 135.7(10) . . ?
O70 K1 OW4 75.6(7) . . ?
O27 K1 OW4 77.4(8) 2_666 . ?
O120 K1 OW4 86.7(7) . . ?
O38 K1 OW4 147.1(8) 1_455 . ?
O10 K1 O50 51.7(6) 2_666 2_666 ?
OW8 K1 O50 98.1(9) . 2_666 ?
O70 K1 O50 113.8(7) . 2_666 ?
O27 K1 O50 51.2(6) 2_666 2_666 ?
O120 K1 O50 138.6(6) . 2_666 ?
O38 K1 O50 106.3(6) 1_455 2_666 ?
OW4 K1 O50 69.6(6) . 2_666 ?
O10 K1 W9 22.4(5) 2_666 2_666 ?
OW8 K1 W9 84.3(8) . 2_666 ?
O70 K1 W9 132.5(5) . 2_666 ?
O27 K1 W9 79.7(5) 2_666 2_666 ?
O120 K1 W9 109.8(5) . 2_666 ?
O38 K1 W9 127.8(5) 1_455 2_666 ?
OW4 K1 W9 64.0(5) . 2_666 ?
O50 K1 W9 29.4(4) 2_666 2_666 ?
O10 K1 W1 79.0(5) 2_666 2_666 ?
OW8 K1 W1 118.8(8) . 2_666 ?
O70 K1 W1 87.2(6) . 2_666 ?
O27 K1 W1 23.1(5) 2_666 2_666 ?
O120 K1 W1 155.8(5) . 2_666 ?
O38 K1 W1 91.5(5) 1_455 2_666 ?
OW4 K1 W1 69.5(6) . 2_666 ?
O50 K1 W1 28.4(4) 2_666 2_666 ?
W9 K1 W1 56.61(12) 2_666 2_666 ?
O10 K1 W40 130.0(5) 2_666 . ?
OW8 K1 W40 141.8(8) . . ?
O70 K1 W40 19.8(6) . . ?
O27 K1 W40 82.2(5) 2_666 . ?
O120 K1 W40 74.4(4) . . ?
O38 K1 W40 93.2(4) 1_455 . ?
OW4 K1 W40 64.5(5) . . ?
O50 K1 W40 120.0(4) 2_666 . ?
W9 K1 W40 128.0(2) 2_666 . ?
W1 K1 W40 97.93(18) 2_666 . ?
O10 K1 K3 145.9(5) 2_666 . ?
OW8 K1 K3 119.8(9) . . ?
O70 K1 K3 43.4(6) . . ?
O27 K1 K3 44.7(5) 2_666 . ?
O120 K1 K3 125.0(5) . . ?
O38 K1 K3 43.3(5) 1_455 . ?
OW4 K1 K3 103.8(6) . . ?
O50 K1 K3 94.2(5) 2_666 . ?
W9 K1 K3 123.6(3) 2_666 . ?
W1 K1 K3 67.37(19) 2_666 . ?
W40 K1 K3 63.21(16) . . ?
O111 K2 OW10 148.4(9) . . ?
O111 K2 O10 87.7(7) . 2_666 ?
OW10 K2 O10 87.0(10) . 2_666 ?
O111 K2 O90 80.6(8) . 1_545 ?
OW10 K2 O90 99.2(10) . 1_545 ?
O10 K2 O90 166.3(6) 2_666 1_545 ?
O111 K2 O100 87.4(7) . 2_666 ?
OW10 K2 O100 123.5(9) . 2_666 ?
O10 K2 O100 110.8(7) 2_666 2_666 ?
O90 K2 O100 76.0(7) 1_545 2_666 ?
O111 K2 O11 100.6(7) . 2_666 ?
OW10 K2 O11 102.2(9) . 2_666 ?
O10 K2 O11 56.2(6) 2_666 2_666 ?
O90 K2 O11 132.9(7) 1_545 2_666 ?
O100 K2 O11 57.2(7) 2_666 2_666 ?
O111 K2 OW5 74.0(8) . . ?
OW10 K2 OW5 78.5(9) . . ?
O10 K2 OW5 109.3(8) 2_666 . ?
O90 K2 OW5 60.6(8) 1_545 . ?
O100 K2 OW5 134.7(9) 2_666 . ?
O11 K2 OW5 165.2(9) 2_666 . ?
O111 K2 O26 131.6(8) . 1_545 ?
OW10 K2 O26 66.4(9) . 1_545 ?
O10 K2 O26 138.4(6) 2_666 1_545 ?
O90 K2 O26 55.0(6) 1_545 1_545 ?
O100 K2 O26 65.7(6) 2_666 1_545 ?
O11 K2 O26 97.2(6) 2_666 1_545 ?
OW5 K2 O26 96.5(8) . 1_545 ?
O111 K2 W25 106.6(7) . 1_545 ?
OW10 K2 W25 77.2(9) . 1_545 ?
O10 K2 W25 164.2(4) 2_666 1_545 ?
O90 K2 W25 26.0(4) 1_545 1_545 ?
O100 K2 W25 77.4(6) 2_666 1_545 ?
O11 K2 W25 125.2(5) 2_666 1_545 ?
OW5 K2 W25 69.5(7) . 1_545 ?
O26 K2 W25 31.4(4) 1_545 1_545 ?
O111 K2 Na15 155.6(10) . 2_666 ?
OW10 K2 Na15 48.5(10) . 2_666 ?
O10 K2 Na15 74.1(8) 2_666 2_666 ?
O90 K2 Na15 119.1(9) 1_545 2_666 ?
O100 K2 Na15 84.2(8) 2_666 2_666 ?
O11 K2 Na15 55.9(8) 2_666 2_666 ?
OW5 K2 Na15 126.9(9) . 2_666 ?
O26 K2 Na15 64.3(9) 1_545 2_666 ?
W25 K2 Na15 93.8(8) 1_545 2_666 ?
O111 K2 W9 92.3(6) . 2_666 ?
OW10 K2 W9 96.4(9) . 2_666 ?
O10 K2 W9 26.2(4) 2_666 2_666 ?
O90 K2 W9 160.2(5) 1_545 2_666 ?
O100 K2 W9 85.3(6) 2_666 2_666 ?
O11 K2 W9 30.2(4) 2_666 2_666 ?
OW5 K2 W9 135.2(7) . 2_666 ?
O26 K2 W9 122.4(5) 1_545 2_666 ?
W25 K2 W9 153.4(2) 1_545 2_666 ?
Na15 K2 W9 64.2(7) 2_666 2_666 ?
O111 K2 W3 92.3(5) . 2_666 ?
OW10 K2 W3 118.2(8) . 2_666 ?
O10 K2 W3 85.1(4) 2_666 2_666 ?
O90 K2 W3 102.4(5) 1_545 2_666 ?
O100 K2 W3 26.4(5) 2_666 2_666 ?
O11 K2 W3 30.9(4) 2_666 2_666 ?
OW5 K2 W3 159.3(7) . 2_666 ?
O26 K2 W3 80.8(4) 1_545 2_666 ?
W25 K2 W3 100.8(2) 1_545 2_666 ?
Na15 K2 W3 70.5(6) 2_666 2_666 ?
W9 K2 W3 59.13(13) 2_666 2_666 ?
O38 K3 O70 79.4(7) 1_455 . ?
O38 K3 O106 104.8(7) 1_455 1_455 ?
O70 K3 O106 152.6(7) . 1_455 ?
O38 K3 O17 135.0(7) 1_455 . ?
O70 K3 O17 82.6(7) . . ?
O106 K3 O17 75.5(7) 1_455 . ?
O38 K3 O27 78.8(7) 1_455 2_666 ?
O70 K3 O27 68.3(7) . 2_666 ?
O106 K3 O27 139.0(8) 1_455 2_666 ?
O17 K3 O27 130.7(7) . 2_666 ?
O38 K3 OW17 151.9(10) 1_455 . ?
O70 K3 OW17 84.1(11) . . ?
O106 K3 OW17 100.3(11) 1_455 . ?
O17 K3 OW17 63.9(9) . . ?
O27 K3 OW17 74.0(10) 2_666 . ?
O38 K3 OW13 75.4(14) 1_455 2_666 ?
O70 K3 OW13 129.1(15) . 2_666 ?
O106 K3 OW13 77.3(14) 1_455 2_666 ?
O17 K3 OW13 143.6(16) . 2_666 ?
O27 K3 OW13 63.9(14) 2_666 2_666 ?
OW17 K3 OW13 98.3(15) . 2_666 ?
O38 K3 Na12 70.4(8) 1_455 . ?
O70 K3 Na12 86.9(9) . . ?
O106 K3 Na12 69.8(9) 1_455 . ?
O17 K3 Na12 67.8(8) . . ?
O27 K3 Na12 143.5(10) 2_666 . ?
OW17 K3 Na12 131.5(10) . . ?
OW13 K3 Na12 123.4(13) 2_666 . ?
O38 K3 O40 52.7(7) 1_455 1_455 ?
O70 K3 O40 130.2(8) . 1_455 ?
O106 K3 O40 53.6(6) 1_455 1_455 ?
O17 K3 O40 120.0(6) . 1_455 ?
O27 K3 O40 109.1(6) 2_666 1_455 ?
OW17 K3 O40 144.9(11) . 1_455 ?
OW13 K3 O40 56.8(12) 2_666 1_455 ?
Na12 K3 O40 66.6(7) . 1_455 ?
O38 K3 Na20 155.1(10) 1_455 1_455 ?
O70 K3 Na20 125.3(10) . 1_455 ?
O106 K3 Na20 52.4(10) 1_455 1_455 ?
O17 K3 Na20 55.8(10) . 1_455 ?
O27 K3 Na20 111.1(10) 2_666 1_455 ?
OW17 K3 Na20 47.9(13) . 1_455 ?
OW13 K3 Na20 88.3(17) 2_666 1_455 ?
Na12 K3 Na20 105.0(11) . 1_455 ?
O40 K3 Na20 102.6(10) 1_455 1_455 ?
O38 K3 W4 80.6(5) 1_455 1_455 ?
O70 K3 W4 150.0(6) . 1_455 ?
O106 K3 W4 24.7(5) 1_455 1_455 ?
O17 K3 W4 96.1(5) . 1_455 ?
O27 K3 W4 128.7(5) 2_666 1_455 ?
OW17 K3 W4 122.3(10) . 1_455 ?
OW13 K3 W4 65.7(13) 2_666 1_455 ?
Na12 K3 W4 65.3(7) . 1_455 ?
O40 K3 W4 28.9(4) 1_455 1_455 ?
Na20 K3 W4 75.5(8) 1_455 1_455 ?
O38 K3 W2 22.5(5) 1_455 1_455 ?
O70 K3 W2 101.3(6) . 1_455 ?
O106 K3 W2 82.9(5) 1_455 1_455 ?
O17 K3 W2 133.7(5) . 1_455 ?
O27 K3 W2 91.7(5) 2_666 1_455 ?
OW17 K3 W2 161.8(8) . 1_455 ?
OW13 K3 W2 64.7(13) 2_666 1_455 ?
Na12 K3 W2 66.5(6) . 1_455 ?
O40 K3 W2 30.2(5) 1_455 1_455 ?
Na20 K3 W2 132.7(9) 1_455 1_455 ?
W4 K3 W2 58.43(11) 1_455 1_455 ?
OW7 K4 O61 87.3(11) . . ?
OW7 K4 O124 79.5(10) . . ?
O61 K4 O124 107.8(7) . . ?
OW7 K4 OW9 84.1(11) . . ?
O61 K4 OW9 94.8(9) . . ?
O124 K4 OW9 151.2(10) . . ?
OW7 K4 O97 157.1(10) . 1_545 ?
O61 K4 O97 79.0(7) . 1_545 ?
O124 K4 O97 122.1(7) . 1_545 ?
OW9 K4 O97 78.9(8) . 1_545 ?
OW7 K4 O153 79.6(11) . 1_545 ?
O61 K4 O153 166.8(8) . 1_545 ?
O124 K4 O153 71.4(7) . 1_545 ?
OW9 K4 O153 82.5(9) . 1_545 ?
O97 K4 O153 112.9(7) 1_545 1_545 ?
OW7 K4 O136 128.5(12) . 1_545 ?
O61 K4 O136 135.7(7) . 1_545 ?
O124 K4 O136 104.3(6) . 1_545 ?
OW9 K4 O136 68.4(7) . 1_545 ?
O97 K4 O136 58.1(6) 1_545 1_545 ?
O153 K4 O136 55.1(6) 1_545 1_545 ?
OW7 K4 O46 65.2(11) . . ?
O61 K4 O46 55.4(6) . . ?
O124 K4 O46 54.7(6) . . ?
OW9 K4 O46 136.2(8) . . ?
O97 K4 O46 118.9(7) 1_545 . ?
O153 K4 O46 118.8(7) 1_545 . ?
O136 K4 O46 155.4(6) 1_545 . ?
OW7 K4 OW5 131.3(11) . . ?
O61 K4 OW5 71.6(8) . . ?
O124 K4 OW5 67.0(8) . . ?
OW9 K4 OW5 139.4(9) . . ?
O97 K4 OW5 61.2(7) 1_545 . ?
O153 K4 OW5 118.5(8) 1_545 . ?
O136 K4 OW5 94.4(7) 1_545 . ?
O46 K4 OW5 66.7(7) . . ?
OW7 K4 W8 155.9(10) . 1_545 ?
O61 K4 W8 106.7(6) . 1_545 ?
O124 K4 W8 113.3(5) . 1_545 ?
OW9 K4 W8 75.4(6) . 1_545 ?
O97 K4 W8 27.7(4) 1_545 1_545 ?
O153 K4 W8 85.2(5) 1_545 1_545 ?
O136 K4 W8 30.8(5) 1_545 1_545 ?
O46 K4 W8 139.0(5) . 1_545 ?
OW5 K4 W8 72.6(6) . 1_545 ?
OW7 K4 W14 75.3(10) . . ?
O61 K4 W14 24.9(5) . . ?
O124 K4 W14 84.0(5) . . ?
OW9 K4 W14 114.4(7) . . ?
O97 K4 W14 97.9(5) 1_545 . ?
O153 K4 W14 147.6(5) 1_545 . ?
O136 K4 W14 155.5(6) 1_545 . ?
O46 K4 W14 30.5(4) . . ?
OW5 K4 W14 67.3(6) . . ?
W8 K4 W14 124.8(3) 1_545 . ?
OW7 K4 W23 70.3(9) . . ?
O61 K4 W23 84.3(5) . . ?
O124 K4 W23 24.6(4) . . ?
OW9 K4 W23 154.4(7) . . ?
O97 K4 W23 125.6(6) 1_545 . ?
O153 K4 W23 92.5(5) 1_545 . ?
O136 K4 W23 128.2(5) 1_545 . ?
O46 K4 W23 30.1(3) . . ?
OW5 K4 W23 64.4(5) . . ?
W8 K4 W23 129.4(3) 1_545 . ?
W14 K4 W23 59.88(13) . . ?
OW3 K5 O57 75.0(9) . . ?
OW3 K5 OW15 120.2(15) . 2_567 ?
O57 K5 OW15 160.0(13) . 2_567 ?
OW3 K5 O41 135.8(9) . 1_455 ?
O57 K5 O41 78.4(7) . 1_455 ?
OW15 K5 O41 95.4(12) 2_567 1_455 ?
OW3 K5 O25 70.0(9) . 2_567 ?
O57 K5 O25 73.6(7) . 2_567 ?
OW15 K5 O25 98.5(11) 2_567 2_567 ?
O41 K5 O25 133.5(8) 1_455 2_567 ?
OW3 K5 OW25 138.2(12) . 1_455 ?
O57 K5 OW25 77.3(11) . 1_455 ?
OW15 K5 OW25 82.8(15) 2_567 1_455 ?
O41 K5 OW25 65.5(12) 1_455 1_455 ?
O25 K5 OW25 72.5(12) 2_567 1_455 ?
OW3 K5 O132 66.0(8) . 1_455 ?
O57 K5 O132 116.2(7) . 1_455 ?
OW15 K5 O132 83.1(11) 2_567 1_455 ?
O41 K5 O132 96.4(7) 1_455 1_455 ?
O25 K5 O132 129.2(8) 2_567 1_455 ?
OW25 K5 O132 155.8(12) 1_455 1_455 ?
OW3 K5 O5 114.0(8) . 1_455 ?
O57 K5 O5 116.3(7) . 1_455 ?
OW15 K5 O5 71.3(10) 2_567 1_455 ?
O41 K5 O5 50.8(5) 1_455 1_455 ?
O25 K5 O5 169.7(6) 2_567 1_455 ?
OW25 K5 O5 106.2(11) 1_455 1_455 ?
O132 K5 O5 50.4(6) 1_455 1_455 ?
OW3 K5 W21 133.9(8) . 1_455 ?
O57 K5 W21 98.2(6) . 1_455 ?
OW15 K5 W21 80.4(11) 2_567 1_455 ?
O41 K5 W21 22.7(4) 1_455 1_455 ?
O25 K5 W21 152.9(7) 2_567 1_455 ?
OW25 K5 W21 80.5(11) 1_455 1_455 ?
O132 K5 W21 77.8(5) 1_455 1_455 ?
O5 K5 W21 28.9(4) 1_455 1_455 ?
OW3 K5 W29 88.3(7) . 1_455 ?
O57 K5 W29 122.3(5) . 1_455 ?
OW15 K5 W29 73.6(10) 2_567 1_455 ?
O41 K5 W29 77.1(4) 1_455 1_455 ?
O25 K5 W29 149.4(7) 2_567 1_455 ?
OW25 K5 W29 133.3(10) 1_455 1_455 ?
O132 K5 W29 22.7(5) 1_455 1_455 ?
O5 K5 W29 28.1(4) 1_455 1_455 ?
W21 K5 W29 56.49(15) 1_455 1_455 ?
OW3 K5 Na12 74.5(9) . . ?
O57 K5 Na12 59.7(7) . . ?
OW15 K5 Na12 133.7(11) 2_567 . ?
O41 K5 Na12 61.7(7) 1_455 . ?
O25 K5 Na12 126.9(7) 2_567 . ?
OW25 K5 Na12 116.3(12) 1_455 . ?
O132 K5 Na12 62.4(7) 1_455 . ?
O5 K5 Na12 63.1(6) 1_455 . ?
W21 K5 Na12 63.7(6) 1_455 . ?
W29 K5 Na12 62.7(5) 1_455 . ?
OW3 K5 K6 118.1(8) . 1_455 ?
O57 K5 K6 43.4(6) . 1_455 ?
OW15 K5 K6 121.0(12) 2_567 1_455 ?
O41 K5 K6 42.9(5) 1_455 1_455 ?
O25 K5 K6 93.0(6) 2_567 1_455 ?
OW25 K5 K6 46.4(10) 1_455 1_455 ?
O132 K5 K6 129.6(6) 1_455 1_455 ?
O5 K5 K6 93.1(5) 1_455 1_455 ?
W21 K5 K6 65.6(3) 1_455 1_455 ?
W29 K5 K6 116.6(3) 1_455 1_455 ?
Na12 K5 K6 70.6(6) . 1_455 ?
OW11 K6 O41 67.2(10) . . ?
OW11 K6 O57 74.0(12) . 1_655 ?
O41 K6 O57 77.2(7) . 1_655 ?
OW11 K6 OW25 127.2(15) . . ?
O41 K6 OW25 65.2(10) . . ?
O57 K6 OW25 74.5(12) 1_655 . ?
OW11 K6 OW16 136.6(17) . 1_655 ?
O41 K6 OW16 105.3(13) . 1_655 ?
O57 K6 OW16 62.8(13) 1_655 1_655 ?
OW25 K6 OW16 45.4(14) . 1_655 ?
OW11 K6 O152 78.6(11) . 1_655 ?
O41 K6 O152 143.2(8) . 1_655 ?
O57 K6 O152 107.0(8) 1_655 1_655 ?
OW25 K6 O152 151.6(11) . 1_655 ?
OW16 K6 O152 109.0(12) 1_655 1_655 ?
OW11 K6 O84 79.9(10) . 1_655 ?
O41 K6 O84 128.2(8) . 1_655 ?
O57 K6 O84 55.2(7) 1_655 1_655 ?
OW25 K6 O84 113.5(12) . 1_655 ?
OW16 K6 O84 72.4(12) 1_655 1_655 ?
O152 K6 O84 54.0(7) 1_655 1_655 ?
OW11 K6 W5 74.4(11) . 1_655 ?
O41 K6 W5 101.0(6) . 1_655 ?
O57 K6 W5 25.8(4) 1_655 1_655 ?
OW25 K6 W5 93.4(11) . 1_655 ?
OW16 K6 W5 65.0(12) 1_655 1_655 ?
O152 K6 W5 82.0(6) 1_655 1_655 ?
O84 K6 W5 29.4(5) 1_655 1_655 ?
OW11 K6 W6 76.4(9) . 1_655 ?
O41 K6 W6 142.1(6) . 1_655 ?
O57 K6 W6 83.1(5) 1_655 1_655 ?
OW25 K6 W6 138.8(11) . 1_655 ?
OW16 K6 W6 93.6(11) 1_655 1_655 ?
O152 K6 W6 24.5(5) 1_655 1_655 ?
O84 K6 W6 29.6(5) 1_655 1_655 ?
W5 K6 W6 57.68(19) 1_655 1_655 ?
OW11 K6 K5 84.3(11) . 1_655 ?
O41 K6 K5 43.8(5) . 1_655 ?
O57 K6 K5 41.2(5) 1_655 1_655 ?
OW25 K6 K5 45.1(11) . 1_655 ?
OW16 K6 K5 66.6(12) 1_655 1_655 ?
O152 K6 K5 147.5(7) 1_655 1_655 ?
O84 K6 K5 96.0(6) 1_655 1_655 ?
W5 K6 K5 66.8(3) 1_655 1_655 ?
W6 K6 K5 124.2(4) 1_655 1_655 ?
OW11 K6 Na17 61.6(13) . . ?
O41 K6 Na17 102.4(8) . . ?
O57 K6 Na17 130.7(8) 1_655 . ?
OW25 K6 Na17 150.8(13) . . ?
OW16 K6 Na17 151.6(13) 1_655 . ?
O152 K6 Na17 46.5(7) 1_655 . ?
O84 K6 Na17 95.0(8) 1_655 . ?
W5 K6 Na17 115.4(7) 1_655 . ?
W6 K6 Na17 67.3(6) 1_655 . ?
K5 K6 Na17 141.4(7) 1_655 . ?
O115 Na1 O4W 140.9(14) . . ?
O115 Na1 O114 56.2(9) . . ?
O4W Na1 O114 145.5(13) . . ?
O115 Na1 O116 69.0(10) . . ?
O4W Na1 O116 72.5(10) . . ?
O114 Na1 O116 106.4(12) . . ?
O115 Na1 W31 35.7(6) . . ?
O4W Na1 W31 137.5(10) . . ?
O114 Na1 W31 30.3(6) . . ?
O116 Na1 W31 76.8(8) . . ?
O115 Na1 W40 134.9(10) . . ?
O4W Na1 W40 37.8(6) . . ?
O114 Na1 W40 107.7(10) . . ?
O116 Na1 W40 78.6(8) . . ?
W31 Na1 W40 107.8(7) . . ?
O149 Na2 O135 68.3(8) . . ?
O149 Na2 O6W 79.1(10) . . ?
O135 Na2 O6W 147.3(11) . . ?
O149 Na2 OW18 91.9(16) . . ?
O135 Na2 OW18 79.4(15) . . ?
O6W Na2 OW18 105.0(17) . . ?
O141 Na3 O58 67.4(6) . . ?
O141 Na3 O147 104.7(8) . . ?
O58 Na3 O147 53.7(7) . . ?
O141 Na3 OW1 80.5(7) . . ?
O58 Na3 OW1 82.9(7) . . ?
O147 Na3 OW1 126.8(8) . . ?
O141 Na3 O86 55.1(6) . . ?
O58 Na3 O86 103.9(8) . . ?
O147 Na3 O86 96.7(8) . . ?
OW1 Na3 O86 125.3(8) . . ?
O141 Na3 O17W 138.2(11) . . ?
O58 Na3 O17W 105.5(12) . . ?
O147 Na3 O17W 52.1(12) . . ?
OW1 Na3 O17W 141.1(11) . . ?
O86 Na3 O17W 90.1(10) . . ?
O21 Na4 OW6 79.9(13) . 2_667 ?
O21 Na4 O153 139.5(11) . 2_667 ?
OW6 Na4 O153 80.7(12) 2_667 2_667 ?
O21 Na4 Na9 48.9(7) . . ?
OW6 Na4 Na9 49.2(11) 2_667 . ?
O153 Na4 Na9 92.1(8) 2_667 . ?
O21 Na4 K4 158.4(9) . 2_657 ?
OW6 Na4 K4 116.2(12) 2_667 2_657 ?
O153 Na4 K4 40.8(6) 2_667 2_657 ?
Na9 Na4 K4 130.1(6) . 2_657 ?
OW12 Na5 O32 95(3) 1_545 2_657 ?
OW12 Na5 O134 72(3) 1_545 . ?
O32 Na5 O134 162.4(11) 2_657 . ?
OW12 Na5 O37 70(2) 1_545 2_657 ?
O32 Na5 O37 102.6(12) 2_657 2_657 ?
O134 Na5 O37 84.9(10) . 2_657 ?
OW12 Na5 O37 120(3) 1_545 . ?
O32 Na5 O37 141.0(11) 2_657 . ?
O134 Na5 O37 55.9(9) . . ?
O37 Na5 O37 77.0(10) 2_657 . ?
OW12 Na5 W35 103(3) 1_545 . ?
O32 Na5 W35 160.9(9) 2_657 . ?
O134 Na5 W35 31.4(5) . . ?
O37 Na5 W35 89.3(9) 2_657 . ?
O37 Na5 W35 27.7(7) . . ?
OW26 Na7 O122 81.0(14) . . ?
OW26 Na7 OW27 129(2) . 1_455 ?
O122 Na7 OW27 127.1(19) . 1_455 ?
OW26 Na7 O68 63.5(13) . 1_455 ?
O122 Na7 O68 135.2(9) . 1_455 ?
OW27 Na7 O68 68.4(16) 1_455 1_455 ?
OW26 Na7 Na11 110.3(14) . . ?
O122 Na7 Na11 41.8(7) . . ?
OW27 Na7 Na11 118.0(17) 1_455 . ?
O68 Na7 Na11 173.5(10) 1_455 . ?
OW16 Na8 O126 119.5(17) . . ?
OW16 Na8 O8 65.2(15) . 2_567 ?
O126 Na8 O8 120.9(13) . 2_567 ?
OW16 Na8 O110 97.1(15) . 2_567 ?
O126 Na8 O110 137.8(12) . 2_567 ?
O8 Na8 O110 54.4(8) 2_567 2_567 ?
OW16 Na8 W13 95.0(15) . . ?
O126 Na8 W13 27.0(5) . . ?
O8 Na8 W13 123.8(11) 2_567 . ?
O110 Na8 W13 164.5(12) 2_567 . ?
O33 Na9 O23 166.1(13) . 2_667 ?
O33 Na9 O21 99.0(9) . . ?
O23 Na9 O21 87.5(9) 2_667 . ?
O33 Na9 OW6 67.7(12) . 2_667 ?
O23 Na9 OW6 126.2(14) 2_667 2_667 ?
O21 Na9 OW6 74.2(11) . 2_667 ?
O33 Na9 O14 79.2(10) . 2_667 ?
O23 Na9 O14 100.2(11) 2_667 2_667 ?
O21 Na9 O14 154.5(13) . 2_667 ?
OW6 Na9 O14 81.8(12) 2_667 2_667 ?
O33 Na9 Cu5 124.8(12) . 2_667 ?
O23 Na9 Cu5 41.3(7) 2_667 2_667 ?
O21 Na9 Cu5 102.9(9) . 2_667 ?
OW6 Na9 Cu5 167.4(14) 2_667 2_667 ?
O14 Na9 Cu5 98.7(10) 2_667 2_667 ?
O33 Na9 Na4 107.1(9) . . ?
O23 Na9 Na4 86.1(8) 2_667 . ?
O21 Na9 Na4 44.6(7) . . ?
OW6 Na9 Na4 45.7(10) 2_667 . ?
O14 Na9 Na4 111.1(11) 2_667 . ?
Cu5 Na9 Na4 124.0(9) 2_667 . ?
OW14 Na10 O92 84.1(13) 2_666 . ?
OW14 Na10 O90 131.1(17) 2_666 1_545 ?
O92 Na10 O90 118.8(12) . 1_545 ?
OW14 Na10 O100 77.1(14) 2_666 2_666 ?
O92 Na10 O100 160.6(14) . 2_666 ?
O90 Na10 O100 78.0(9) 1_545 2_666 ?
OW14 Na10 Na18 150.9(16) 2_666 1_545 ?
O92 Na10 Na18 67.9(11) . 1_545 ?
O90 Na10 Na18 62.4(11) 1_545 1_545 ?
O100 Na10 Na18 131.3(13) 2_666 1_545 ?
OW14 Na10 K2 88.3(13) 2_666 . ?
O92 Na10 K2 138.6(10) . . ?
O90 Na10 K2 45.1(7) 1_545 . ?
O100 Na10 K2 46.4(6) 2_666 . ?
Na18 Na10 K2 107.0(10) 1_545 . ?
OW3 Na11 O122 74.7(13) . . ?
OW3 Na11 O74 159.6(17) . 2_567 ?
O122 Na11 O74 120.8(16) . 2_567 ?
OW3 Na11 O104 107.1(15) . 2_567 ?
O122 Na11 O104 157.5(14) . 2_567 ?
O74 Na11 O104 53.3(9) 2_567 2_567 ?
OW3 Na11 Na7 69.6(10) . . ?
O122 Na11 Na7 44.4(7) . . ?
O74 Na11 Na7 130.5(13) 2_567 . ?
O104 Na11 Na7 157.9(12) 2_567 . ?
OW3 Na11 K5 34.2(9) . . ?
O122 Na11 K5 104.6(11) . . ?
O74 Na11 K5 134.6(12) 2_567 . ?
O104 Na11 K5 85.6(10) 2_567 . ?
Na7 Na11 K5 80.4(7) . . ?
OW23 Na12 OW11 143.3(19) . 1_455 ?
OW23 Na12 K3 102.3(15) . . ?
OW11 Na12 K3 94.9(14) 1_455 . ?
OW23 Na12 K5 78.3(13) . . ?
OW11 Na12 K5 84.9(12) 1_455 . ?
K3 Na12 K5 179.3(13) . . ?
OW8 Na13 OW5 125.7(15) . . ?
OW8 Na13 O120 74.1(12) . . ?
OW5 Na13 O120 74.7(10) . . ?
OW8 Na13 K2 82.8(10) . . ?
OW5 Na13 K2 48.0(8) . . ?
O120 Na13 K2 78.5(7) . . ?
OW8 Na13 K1 35.8(8) . . ?
OW5 Na13 K1 98.1(10) . . ?
O120 Na13 K1 39.4(6) . . ?
K2 Na13 K1 71.7(5) . . ?
OW10 Na15 O118 100.6(18) 2_666 2_676 ?
OW10 Na15 O4 106.8(16) 2_666 . ?
O118 Na15 O4 144.4(16) 2_676 . ?
OW10 Na15 K2 47.2(9) 2_666 2_666 ?
O118 Na15 K2 97.4(13) 2_676 2_666 ?
O4 Na15 K2 85.4(10) . 2_666 ?
O155 Na16 OW20 62.8(19) . . ?
O155 Na16 O96 129(2) . 1_645 ?
OW20 Na16 O96 153(3) . 1_645 ?
O155 Na16 Na17 126(2) . 1_545 ?
OW20 Na16 Na17 80.5(19) . 1_545 ?
O96 Na16 Na17 101.9(18) 1_645 1_545 ?
O155 Na16 Na19 71.2(17) . . ?
OW20 Na16 Na19 132(2) . . ?
O96 Na16 Na19 59.4(15) 1_645 . ?
Na17 Na16 Na19 141(2) 1_545 . ?
O139 Na17 O152 133.3(17) . 1_655 ?
O139 Na17 OW21 132.4(17) . . ?
O152 Na17 OW21 75.8(14) 1_655 . ?
O139 Na17 Na16 143.1(19) . 1_565 ?
O152 Na17 Na16 58.2(14) 1_655 1_565 ?
OW21 Na17 Na16 81.7(16) . 1_565 ?
O139 Na17 K6 87.1(11) . . ?
O152 Na17 K6 46.8(8) 1_655 . ?
OW21 Na17 K6 103.8(16) . . ?
Na16 Na17 K6 98.9(15) 1_565 . ?
O7W Na18 O124 133.5(17) . 1_565 ?
O7W Na18 Na10 114.0(15) . 1_565 ?
O124 Na18 Na10 95.2(16) 1_565 1_565 ?
O7W Na18 W25 80.1(11) . . ?
O124 Na18 W25 76.8(11) 1_565 . ?
Na10 Na18 W25 70.2(10) 1_565 . ?
O71 Na19 Na16 103.9(19) . . ?
OW21 Na20 OW17 116(2) . 1_655 ?
OW21 Na20 O106 108(2) . . ?
OW17 Na20 O106 100(2) 1_655 . ?
OW21 Na20 K3 124(2) . 1_655 ?
OW17 Na20 K3 51.9(14) 1_655 1_655 ?
O106 Na20 K3 47.7(10) . 1_655 ?
OW9 Na21 O97 76.1(16) . 1_545 ?
OW9 Na21 K4 46.5(11) . . ?
O97 Na21 K4 46.7(9) 1_545 . ?
Na11 OW3 K5 113.6(14) . . ?
Na13 OW5 K2 87.5(11) . . ?
Na13 OW5 K4 110.1(12) . . ?
K2 OW5 K4 142.3(12) . . ?
Na4 OW6 Na9 85.1(13) 2_667 2_667 ?
K1 OW8 Na13 108.0(14) . . ?
Na21 OW9 K4 87.0(16) . . ?
K2 OW10 Na15 84.3(13) . 2_666 ?
K6 OW11 Na12 119.2(19) . 1_655 ?
Na8 OW16 K6 147(2) . 1_455 ?
Na20 OW17 K3 80.2(16) 1_455 . ?
Na20 OW21 Na17 108(2) . . ?
K5 OW25 K6 88.5(14) 1_655 . ?

loop_
_geom_bond_atom_site_label_1
_geom_bond_atom_site_label_2
_geom_bond_distance
_geom_bond_site_symmetry_2
_geom_bond_publ_flag
W1 O27 1.73(2) . ?
W1 O119 1.81(2) . ?
W1 O50 1.89(2) . ?
W1 O63 1.97(2) . ?
W1 O82 2.00(2) . ?
W1 O105 2.269(18) . ?
W1 K1 3.963(9) 2_666 ?
W2 O38 1.71(2) . ?
W2 O82 1.86(2) . ?
W2 O42 1.88(2) . ?
W2 O36 1.92(2) . ?
W2 O40 1.97(2) . ?
W2 O105 2.318(19) . ?
W2 K3 3.898(8) 1_655 ?
W3 O100 1.73(3) . ?
W3 O88 1.87(2) . ?
W3 O130 1.88(2) . ?
W3 O66 1.938(18) . ?
W3 O11 1.94(2) . ?
W3 O146 2.26(2) . ?
W3 K2 3.746(8) 2_666 ?
W4 O106 1.74(2) . ?
W4 O40 1.85(2) . ?
W4 O18 1.89(2) . ?
W4 O4 1.92(2) . ?
W4 O7 1.98(2) . ?
W4 O9 2.299(18) . ?
W4 K3 3.822(8) 1_655 ?
W5 O57 1.72(2) . ?
W5 O84 1.85(2) . ?
W5 O103 1.909(19) . ?
W5 O129 1.93(2) . ?
W5 O19 1.93(2) . ?
W5 O85 2.320(19) . ?
W5 K6 3.745(15) 1_455 ?
W6 O152 1.72(2) . ?
W6 O83 1.83(2) . ?
W6 O6 1.87(2) . ?
W6 O108 1.911(19) . ?
W6 O84 1.97(2) . ?
W6 O48 2.292(19) . ?
W6 K6 3.921(12) 1_455 ?
W7 O118 1.73(3) . ?
W7 O26 1.89(2) . ?
W7 O55 1.92(2) . ?
W7 O125 1.92(2) . ?
W7 O79 1.940(19) . ?
W7 O137 2.28(2) . ?
W8 O97 1.74(2) . ?
W8 O44 1.86(2) . ?
W8 O136 1.87(2) . ?
W8 O145 1.94(2) . ?
W8 O80 2.00(2) . ?
W8 O1 2.222(19) . ?
W8 K4 3.630(9) 1_565 ?
W9 O10 1.732(19) . ?
W9 O16 1.860(19) . ?
W9 O11 1.90(2) . ?
W9 O50 1.93(2) . ?
W9 O4 1.938(19) . ?
W9 O9 2.30(2) . ?
W9 K2 3.736(9) 2_666 ?
W9 K1 3.928(8) 2_666 ?
W10 O128 1.70(2) . ?
W10 O62 1.89(2) . ?
W10 O3 1.92(2) . ?
W10 O44 1.94(2) . ?
W10 O108 1.96(2) . ?
W10 O48 2.259(17) . ?
W11 O68 1.70(2) . ?
W11 O123 1.83(2) . ?
W11 O109 1.91(2) . ?
W11 O71 1.937(19) . ?
W11 O42 1.95(2) . ?
W11 O64 2.26(2) . ?
W12 O139 1.74(2) . ?
W12 O7 1.83(2) . ?
W12 O66 1.90(2) . ?
W12 O87 1.95(2) . ?
W12 O91 1.98(2) . ?
W12 O146 2.322(18) . ?
W13 O126 1.70(2) . ?
W13 O15 1.83(2) . ?
W13 O74 1.92(3) . ?
W13 O3 1.93(2) . ?
W13 O129 1.98(2) . ?
W13 O85 2.250(19) . ?
W13 Na8 3.67(3) . ?
W14 O61 1.73(2) . ?
W14 O110 1.86(2) . ?
W14 O46 1.915(19) . ?
W14 O140 1.92(2) . ?
W14 O49 1.94(2) . ?
W14 O51 2.287(17) . ?
W14 K4 3.764(9) . ?
W15 O39 1.795(9) . ?
W15 O150 1.82(2) . ?
W15 O101 1.85(2) . ?
W15 O130 1.96(2) . ?
W15 O16 2.000(19) . ?
W15 O28 2.20(2) . ?
W16 O17 1.69(2) . ?
W16 O86 1.86(3) . ?
W16 O75 1.88(2) . ?
W16 O103 1.94(2) . ?
W16 O83 2.03(2) . ?
W16 O141 2.178(19) . ?
W17 O25 1.70(2) . ?
W17 O8 1.85(2) . ?
W17 O54 1.905(19) . ?
W17 O72 1.923(19) . ?
W17 O104 1.98(3) . ?
W17 O53 2.243(19) . ?
W18 O32 1.74(3) . ?
W18 O22 1.83(2) . ?
W18 O78 1.87(2) . ?
W18 O8 1.98(2) . ?
W18 O110 2.02(2) . ?
W18 O51 2.250(19) . ?
W19 O96 1.72(3) . ?
W19 O121 1.85(2) . ?
W19 O79 1.896(19) . ?
W19 O145 1.92(2) . ?
W19 O6 1.94(2) . ?
W19 O1 2.33(2) . ?
W20 O95 1.75(2) . ?
W20 O63 1.87(2) . ?
W20 O143 1.89(2) . ?
W20 O71 1.95(2) . ?
W20 O67 1.97(2) . ?
W20 O64 2.255(18) . ?
W21 O41 1.736(18) . ?
W21 O112 1.87(2) . ?
W21 O87 1.87(3) . ?
W21 O5 1.92(2) . ?
W21 O18 1.942(19) . ?
W21 O149 2.15(2) . ?
W21 K5 3.968(12) 1_655 ?
W22 O133 1.73(2) . ?
W22 O117 1.81(2) . ?
W22 O101 1.92(2) . ?
W22 O143 1.94(2) . ?
W22 O119 2.10(2) . ?
W22 O59 2.14(2) . ?
W23 O124 1.72(2) . ?
W23 O138 1.82(2) . ?
W23 O46 1.899(18) . ?
W23 O52 1.927(19) . ?
W23 O134 2.01(2) . ?
W23 O45 2.279(18) . ?
W23 K4 3.780(8) . ?
W24 O21 1.71(2) . ?
W24 O81 1.84(2) . ?
W24 O24 1.87(2) . ?
W24 O34 1.97(2) . ?
W24 O102 2.01(2) . ?
W24 O76 2.19(2) . ?
W25 O90 1.69(2) . ?
W25 O80 1.85(2) . ?
W25 O2 1.86(2) . ?
W25 O26 1.93(2) . ?
W25 O13 1.97(2) . ?
W25 O137 2.220(19) . ?
W25 Na18 3.68(4) . ?
W25 K2 3.696(9) 1_565 ?
W26 O122 1.71(2) . ?
W26 O93 1.87(2) . ?
W26 O49 1.88(3) . ?
W26 O131 1.91(2) . ?
W26 O72 1.93(2) . ?
W26 O53 2.257(18) . ?
W27 O35 1.72(2) . ?
W27 O23 1.83(3) . ?
W27 O151 1.90(2) . ?
W27 O62 1.97(2) . ?
W27 O15 1.99(2) . ?
W27 O47 2.159(19) . ?
W28 O153 1.69(2) . ?
W28 O43 1.86(2) . ?
W28 O151 1.89(2) . ?
W28 O2 1.96(2) . ?
W28 O136 1.99(2) . ?
W28 O127 2.13(2) . ?
W28 K4 3.784(9) 1_565 ?
W29 O132 1.71(2) . ?
W29 O30 1.86(2) . ?
W29 O5 1.88(2) . ?
W29 O36 1.91(2) . ?
W29 O123 2.03(3) . ?
W29 O135 2.163(19) . ?
W29 K5 3.990(11) 1_655 ?
W30 O33 1.74(3) . ?
W30 O29 1.84(3) . ?
W30 O54 1.92(2) . ?
W30 O81 1.95(2) . ?
W30 O22 2.07(2) . ?
W30 O99 2.170(18) . ?
W31 O111 1.70(2) . ?
W31 O114 1.86(3) . ?
W31 O77 1.934(19) . ?
W31 O107 1.97(2) . ?
W31 O138 2.04(2) . ?
W31 O115 2.13(2) . ?
W31 Na1 3.64(3) . ?
W32 O20 1.70(2) . ?
W32 O55 1.91(2) . ?
W32 O75 1.93(2) . ?
W32 O147 1.94(3) . ?
W32 O121 1.97(2) . ?
W32 O58 2.150(19) . ?
W33 O92 1.69(2) . ?
W33 O107 1.85(2) . ?
W33 O52 1.88(2) . ?
W33 O144 1.91(3) . ?
W33 O60 1.92(2) . ?
W33 O56 2.28(2) . ?
W34 O120 1.732(18) . ?
W34 O77 1.871(18) . ?
W34 O98 1.88(3) . ?
W34 O140 1.91(2) . ?
W34 O131 1.94(2) . ?
W34 O116 2.17(2) . ?
W34 K1 4.128(9) . ?
W35 O37 1.73(3) . ?
W35 O34 1.91(2) . ?
W35 O78 1.91(2) . ?
W35 O65 1.93(2) . ?
W35 O134 1.94(2) . ?
W35 O45 2.26(2) . ?
W35 Na5 3.68(3) . ?
W36 O89 1.69(3) . ?
W36 O102 1.85(2) . ?
W36 O65 1.93(2) . ?
W36 O73 1.94(2) . ?
W36 O144 1.95(2) . ?
W36 O56 2.26(2) . ?
W37 O12 1.73(2) . ?
W37 O104 1.87(2) . ?
W37 O19 1.90(2) . ?
W37 O74 1.91(2) . ?
W37 O93 1.93(2) . ?
W37 O1W 2.36(2) . ?
W38 O31 1.75(3) . ?
W38 O91 1.87(2) . ?
W38 O13 1.883(19) . ?
W38 O125 1.93(2) . ?
W38 O88 1.98(2) . ?
W38 O2W 2.32(3) . ?
W39A O154 1.64(3) . ?
W39A O73 1.89(2) . ?
W39A O67 1.91(2) . ?
W39A O60 1.93(2) . ?
W39A O109 1.93(2) . ?
W39A O155 2.36(3) . ?
W39B O155 1.67(3) . ?
W39B O67 1.88(2) . ?
W39B O60 1.92(2) . ?
W39B O73 1.93(2) . ?
W39B O109 1.96(2) . ?
W39B O154 2.33(3) . ?
W40 O70 1.68(2) . ?
W40 O113 1.71(2) . ?
W40 O98 1.93(3) . ?
W40 O86 1.95(3) . ?
W40 O5W 2.19(2) . ?
W40 O4W 2.26(2) . ?
W40 Na1 3.69(3) . ?
W40 K1 4.010(8) . ?
W41 O142 1.76(3) . ?
W41 O14 1.80(4) . ?
W41 O43 1.90(2) . ?
W41 O112 1.92(2) . ?
W41 O6W 2.18(3) . ?
W41 O7W 2.24(3) . ?
W42 O17W 1.79(5) . ?
W42 O148 1.79(2) . ?
W42 O147 1.82(3) . ?
W42 O150 1.92(2) . ?
W42 O9W 2.27(3) . ?
W42 O8W 2.38(4) . ?
W43 O30 1.88(3) . ?
W43 O10W 1.89(4) . ?
W43 O24 1.94(2) . ?
W43 O12W 1.96(4) . ?
W43 O11W 2.14(4) . ?
Cu4 O114 1.88(3) . ?
Cu4 O13W 1.94(4) . ?
Cu4 O14W 1.97(5) . ?
Cu4 O117 2.00(3) . ?
Cu4 O39 2.376(18) 2_666 ?
Cu5 O15W 1.994(10) . ?
Cu5 O16W 2.007(10) . ?
Cu5 O29 2.04(4) . ?
Cu5 O23 2.08(4) . ?
Cu5 Na9 3.04(3) 2_667 ?
Cu6 OW2 1.83(3) . ?
Cu6 O14W 1.85(5) . ?
Cu6 O113 1.95(3) . ?
Cu6 O133 2.05(3) 2_666 ?
Cu6 O17W 2.10(5) . ?
P1 O116 1.50(2) . ?
P1 O99 1.532(19) . ?
P1 O53 1.56(2) . ?
P1 O51 1.56(2) . ?
P2 O76 1.48(2) . ?
P2 O115 1.51(2) . ?
P2 O56 1.55(2) . ?
P2 O45 1.56(2) . ?
P3 O59 1.50(2) . ?
P3 O135 1.51(2) . ?
P3 O105 1.52(2) . ?
P3 O64 1.57(2) . ?
P4 O149 1.48(2) . ?
P4 O9 1.50(2) . ?
P4 O28 1.51(2) . ?
P4 O146 1.52(2) . ?
P5 O58 1.489(19) . ?
P5 O127 1.54(2) . ?
P5 O1 1.56(2) . ?
P5 O137 1.58(2) . ?
P6 O141 1.49(2) . ?
P6 O47 1.52(2) . ?
P6 O85 1.54(2) . ?
P6 O48 1.54(2) . ?
O4 Na15 2.94(5) . ?
O5 K5 3.41(2) 1_655 ?
O8 Na8 2.95(3) 2_567 ?
O10 K1 2.76(2) 2_666 ?
O10 K2 2.82(2) 2_666 ?
O11 K2 2.92(2) 2_666 ?
O14 Na9 2.91(4) 2_667 ?
O17 K3 2.79(2) . ?
O21 Na4 2.69(3) . ?
O21 Na9 2.88(3) . ?
O23 Na9 2.84(3) 2_667 ?
O25 K5 2.86(2) 2_567 ?
O26 K2 3.09(2) 1_565 ?
O27 K3 2.83(2) 2_666 ?
O27 K1 2.88(3) 2_666 ?
O32 Na5 2.74(4) 2_657 ?
O33 Na9 2.79(3) . ?
O37 Na5 2.90(4) 2_657 ?
O37 Na5 2.97(4) . ?
O38 K3 2.76(2) 1_655 ?
O38 K1 2.91(2) 1_655 ?
O39 Cu4 2.376(18) 2_666 ?
O40 K3 3.21(2) 1_655 ?
O41 K6 2.79(2) . ?
O41 K5 2.84(3) 1_655 ?
O46 K4 3.14(2) . ?
O50 K1 3.35(2) 2_666 ?
O57 K5 2.71(2) . ?
O57 K6 2.83(3) 1_455 ?
O58 Na3 2.92(3) . ?
O61 K4 2.73(3) . ?
O68 Na7 3.02(3) 1_655 ?
O70 K3 2.77(3) . ?
O70 K1 2.78(3) . ?
O71 Na19 2.70(7) . ?
O74 Na11 2.87(4) 2_567 ?
O84 K6 3.04(2) 1_455 ?
O86 Na3 2.98(2) . ?
O90 Na10 2.78(3) 1_565 ?
O90 K2 2.84(3) 1_565 ?
O92 Na10 2.73(4) . ?
O96 Na16 2.84(6) 1_465 ?
O97 K4 2.81(2) 1_565 ?
O97 Na21 2.98(6) 1_565 ?
O100 Na10 2.83(4) 2_666 ?
O100 K2 2.90(2) 2_666 ?
O104 Na11 3.00(4) 2_567 ?
O106 K3 2.78(3) 1_655 ?
O106 Na20 2.98(6) . ?
O110 Na8 2.98(3) 2_567 ?
O111 K2 2.72(2) . ?
O114 Na1 2.86(4) . ?
O115 Na1 2.78(4) . ?
O116 Na1 2.90(4) . ?
O118 Na15 2.79(5) 2_676 ?
O120 K1 2.91(2) . ?
O120 Na13 2.96(4) . ?
O122 Na11 2.77(4) . ?
O122 Na7 2.90(3) . ?
O124 K4 2.75(2) . ?
O124 Na18 2.97(5) 1_545 ?
O126 Na8 2.93(4) . ?
O132 K5 2.93(3) 1_655 ?
O133 Cu6 2.05(3) 2_666 ?
O134 Na5 2.86(4) . ?
O135 Na2 2.92(3) . ?
O136 K4 2.93(2) 1_565 ?
O139 Na17 2.91(4) . ?
O141 Na3 2.89(2) . ?
O147 Na3 2.97(3) . ?
O149 Na2 2.81(3) . ?
O152 Na17 2.99(5) 1_455 ?
O152 K6 3.01(3) 1_455 ?
O153 Na4 2.78(3) 2_667 ?
O153 K4 2.84(3) 1_565 ?
O155 Na16 2.80(6) . ?
O4W Na1 2.82(4) . ?
O6W Na2 3.01(4) . ?
O7W Na18 2.78(5) . ?
O17W Na3 2.99(5) . ?
K1 O10 2.76(2) 2_666 ?
K1 OW8 2.77(4) . ?
K1 O27 2.88(3) 2_666 ?
K1 O38 2.91(2) 1_455 ?
K1 OW4 2.93(2) . ?
K1 O50 3.35(2) 2_666 ?
K1 W9 3.928(8) 2_666 ?
K1 W1 3.963(9) 2_666 ?
K1 K3 4.028(12) . ?
K2 OW10 2.73(3) . ?
K2 O10 2.82(2) 2_666 ?
K2 O90 2.84(3) 1_545 ?
K2 O100 2.90(2) 2_666 ?
K2 O11 2.92(2) 2_666 ?
K2 OW5 3.08(3) . ?
K2 O26 3.09(2) 1_545 ?
K2 W25 3.696(9) 1_545 ?
K2 Na15 3.70(4) 2_666 ?
K2 W9 3.736(9) 2_666 ?
K2 W3 3.746(8) 2_666 ?
K3 O38 2.76(2) 1_455 ?
K3 O106 2.78(3) 1_455 ?
K3 O27 2.83(2) 2_666 ?
K3 OW17 2.96(4) . ?
K3 OW13 3.05(6) 2_666 ?
K3 Na12 3.11(3) . ?
K3 O40 3.21(2) 1_455 ?
K3 Na20 3.71(6) 1_455 ?
K3 W4 3.822(8) 1_455 ?
K3 W2 3.898(8) 1_455 ?
K4 OW7 2.67(4) . ?
K4 OW9 2.79(3) . ?
K4 O97 2.81(2) 1_545 ?
K4 O153 2.84(3) 1_545 ?
K4 O136 2.93(2) 1_545 ?
K4 OW5 3.38(4) . ?
K4 W8 3.630(9) 1_545 ?
K5 OW3 2.66(4) . ?
K5 OW15 2.72(5) 2_567 ?
K5 O41 2.84(3) 1_455 ?
K5 O25 2.86(2) 2_567 ?
K5 OW25 2.90(6) 1_455 ?
K5 O132 2.93(3) 1_455 ?
K5 O5 3.41(2) 1_455 ?
K5 W21 3.968(12) 1_455 ?
K5 W29 3.990(11) 1_455 ?
K5 Na12 4.01(4) . ?
K5 K6 4.097(19) 1_455 ?
K6 OW11 2.67(4) . ?
K6 O57 2.83(3) 1_655 ?
K6 OW25 2.97(5) . ?
K6 OW16 2.97(6) 1_655 ?
K6 O152 3.01(3) 1_655 ?
K6 O84 3.04(2) 1_655 ?
K6 W5 3.745(15) 1_655 ?
K6 W6 3.921(12) 1_655 ?
K6 K5 4.097(19) 1_655 ?
K6 Na17 4.12(5) . ?
Na2 OW18 3.01(7) . ?
Na3 OW1 2.98(3) . ?
Na4 OW6 2.74(5) 2_667 ?
Na4 O153 2.78(3) 2_667 ?
Na4 Na9 3.82(3) . ?
Na4 K4 4.28(2) 2_657 ?
Na5 OW12 2.14(8) 1_545 ?
Na5 O32 2.74(4) 2_657 ?
Na5 O37 2.90(4) 2_657 ?
Na7 OW26 2.65(6) . ?
Na7 OW27 2.97(8) 1_455 ?
Na7 O68 3.02(3) 1_455 ?
Na7 Na11 4.14(4) . ?
Na8 OW16 2.61(6) . ?
Na8 O8 2.95(3) 2_567 ?
Na8 O110 2.98(3) 2_567 ?
Na9 O23 2.84(3) 2_667 ?
Na9 OW6 2.90(5) 2_667 ?
Na9 O14 2.91(4) 2_667 ?
Na9 Cu5 3.04(3) 2_667 ?
Na10 OW14 2.39(5) 2_666 ?
Na10 O90 2.78(3) 1_545 ?
Na10 O100 2.83(4) 2_666 ?
Na10 Na18 3.25(6) 1_545 ?
Na11 OW3 2.51(5) . ?
Na11 O74 2.87(4) 2_567 ?
Na11 O104 3.00(4) 2_567 ?
Na12 OW23 2.71(7) . ?
Na12 OW11 2.76(6) 1_455 ?
Na13 OW8 2.80(6) . ?
Na13 OW5 2.91(5) . ?
Na15 OW10 2.78(5) 2_666 ?
Na15 O118 2.79(5) 2_676 ?
Na15 K2 3.70(4) 2_666 ?
Na16 OW20 2.80(8) . ?
Na16 O96 2.84(6) 1_645 ?
Na16 Na17 3.29(7) 1_545 ?
Na16 Na19 3.68(8) . ?
Na17 O152 2.99(5) 1_655 ?
Na17 OW21 3.00(6) . ?
Na17 Na16 3.29(7) 1_565 ?
Na18 O124 2.97(5) 1_565 ?
Na18 Na10 3.25(6) 1_565 ?
Na20 OW21 2.62(7) . ?
Na20 OW17 2.79(8) 1_655 ?
Na20 K3 3.71(6) 1_655 ?
Na21 OW9 2.78(7) . ?
Na21 O97 2.98(6) 1_545 ?
OW6 Na4 2.74(5) 2_667 ?
OW6 Na9 2.90(5) 2_667 ?
OW10 Na15 2.78(5) 2_666 ?
OW11 Na12 2.76(6) 1_655 ?
OW12 Na5 2.14(8) 1_565 ?
OW13 K3 3.05(6) 2_666 ?
OW14 Na10 2.39(5) 2_666 ?
OW15 K5 2.72(5) 2_567 ?
OW16 K6 2.97(6) 1_455 ?
OW17 Na20 2.79(8) 1_455 ?
OW25 K5 2.90(6) 1_655 ?
OW27 Na7 2.97(8) 1_655 ?
